data_7034858
loop_
_publ_author_name
'Konarev, Dmitri V.'
'Kuzmin, Alexey V.'
'Troyanov, Sergey I.'
'Nakano, Yoshiaki'
'Khasanov, Salavat S.'
'Otsuka, Akihiro'
'Yamochi, Hideki'
'Saito, Gunzi'
'Lyubovskaya, Rimma N.'

_publ_section_title
;
 Anionic coordination complexes of C60 and C70 with cyclopentadienyl and
 pentamethylcyclopentadienyl molybdenum dicarbonyl.
;
_journal_issue 20
_journal_name_full 'Dalton transactions (Cambridge, England : 2003)'
_journal_page_first 9672
_journal_page_last 9681
_journal_paper_doi 10.1039/c5dt00970g
_journal_volume 44
_journal_year 2015
_chemical_formula_moiety '(C72 H39 Mo O2), (C36 H30 N P2), (C6 H4 Cl2), (C6 H5 C N)'
_chemical_formula_sum 'C121 H54 Cl2 Mo N2 O2 P2'
_chemical_formula_weight 1796.44
_chemical_name_systematic
;
 ?
;
_chemical_properties_physical 'Air-sensitive, Oxygen-sensitive'
_space_group_crystal_system triclinic
_space_group_IT_number 2
_space_group_name_Hall '-P 1'
_space_group_name_H-M_alt 'P -1'
_symmetry_space_group_name_Hall '-P 1'
_symmetry_space_group_name_H-M 'P -1'
_atom_sites_solution_hydrogens geom
_atom_sites_solution_primary direct
_atom_sites_solution_secondary difmap
_audit_creation_method SHELXL-2013
_audit_update_record
;
2015-01-14 deposited with the CCDC.
2015-04-17 downloaded from the CCDC.
;
_cell_angle_alpha 88.962(2)
_cell_angle_beta 81.128(2)
_cell_angle_gamma 78.470(2)
_cell_formula_units_Z 2
_cell_length_a 14.0336(4)
_cell_length_b 16.0159(4)
_cell_length_c 18.2067(5)
_cell_measurement_reflns_used 24000
_cell_measurement_temperature 120(2)
_cell_measurement_theta_max 25
_cell_measurement_theta_min 5
_cell_volume 3961.26(19)
_computing_cell_refinement 'Bruker SAINT'
_computing_data_collection 'Bruker APEX2'
_computing_data_reduction 'Bruker SAINT'
_computing_molecular_graphics WinGX
_computing_publication_material WinGX
_computing_structure_refinement 'SHELXL-2013 (Sheldrick, 2013)'
_computing_structure_solution 'SHELXL-2013 (Sheldrick, 2013)'
_diffrn_ambient_temperature 120(2)
_diffrn_measured_fraction_theta_full 0.995
_diffrn_measured_fraction_theta_max 0.952
_diffrn_measurement_device_type 'Bruker APEX-II CCD'
_diffrn_measurement_method '\f and \w scans'
_diffrn_radiation_monochromator graphite
_diffrn_radiation_source 'sealed tube'
_diffrn_radiation_type MoK\a
_diffrn_radiation_wavelength 0.71073
_diffrn_reflns_av_R_equivalents 0.0515
_diffrn_reflns_av_unetI/netI 0.1052
_diffrn_reflns_laue_measured_fraction_full 0.995
_diffrn_reflns_laue_measured_fraction_max 0.952
_diffrn_reflns_limit_h_max 18
_diffrn_reflns_limit_h_min -18
_diffrn_reflns_limit_k_max 21
_diffrn_reflns_limit_k_min -21
_diffrn_reflns_limit_l_max 24
_diffrn_reflns_limit_l_min -24
_diffrn_reflns_number 38286
_diffrn_reflns_point_group_measured_fraction_full 0.995
_diffrn_reflns_point_group_measured_fraction_max 0.952
_diffrn_reflns_theta_full 25.242
_diffrn_reflns_theta_max 28.486
_diffrn_reflns_theta_min 1.132
_exptl_absorpt_coefficient_mu 0.339
_exptl_absorpt_correction_T_max 1.0000
_exptl_absorpt_correction_T_min 0.7823
_exptl_absorpt_correction_type multi-scan
_exptl_absorpt_process_details 'SADABS-2012/1 - Bruker AXS'
_exptl_crystal_colour black
_exptl_crystal_density_diffrn 1.506
_exptl_crystal_description plate
_exptl_crystal_F_000 1832
_exptl_crystal_size_max 0.549
_exptl_crystal_size_mid 0.282
_exptl_crystal_size_min 0.086
_refine_diff_density_max 0.870
_refine_diff_density_min -1.201
_refine_diff_density_rms 0.113
_refine_ls_extinction_method none
_refine_ls_goodness_of_fit_ref 1.021
_refine_ls_hydrogen_treatment constr
_refine_ls_matrix_type full
_refine_ls_number_parameters 1423
_refine_ls_number_reflns 19105
_refine_ls_number_restraints 1464
_refine_ls_restrained_S_all 0.994
_refine_ls_R_factor_all 0.1717
_refine_ls_R_factor_gt 0.1006
_refine_ls_shift/su_max 0.003
_refine_ls_shift/su_mean 0.000
_refine_ls_structure_factor_coef Fsqd
_refine_ls_weighting_details
;
 w=1/[\s^2^(Fo^2^)+(0.1328P)^2^+11.6370P]
 where P=(Fo^2^+2Fc^2^)/3
;
_refine_ls_weighting_scheme calc
_refine_ls_wR_factor_gt 0.2478
_refine_ls_wR_factor_ref 0.2939
_reflns_Friedel_coverage 0.000
_reflns_number_gt 10727
_reflns_number_total 19105
_reflns_threshold_expression 'I > 2\s(I)'
_cod_data_source_file c5dt00970g2.cif
_cod_data_source_block MoPMCp(CO)2_C60
_cod_depositor_comments 'Adding full bibliography for 7034857--7034860.cif.'
_cod_database_code 7034858
_shelx_space_group_comment
;
The symmetry employed for this shelxl refinement is uniquely defined
by the following loop, which should always be used as a source of
symmetry information in preference to the above space-group names.
They are only intended as comments.
;
_shelx_estimated_absorpt_t_min 0.836
_shelx_estimated_absorpt_t_max 0.971
_shelxl_version_number 2013-2

loop_
_space_group_symop_operation_xyz
'x, y, z'
'-x, -y, -z'

loop_
_atom_site_label
_atom_site_type_symbol
_atom_site_fract_x
_atom_site_fract_y
_atom_site_fract_z
_atom_site_U_iso_or_equiv
_atom_site_adp_type
_atom_site_occupancy
_atom_site_site_symmetry_order
_atom_site_calc_flag
_atom_site_refinement_flags_posn
_atom_site_refinement_flags_adp
_atom_site_refinement_flags_occupancy
_atom_site_disorder_assembly
_atom_site_disorder_group
P1 P 0.07367(9) 0.98864(7) 0.32088(6) 0.0189(3) Uani 1 1 d . U . . .
P2 P 0.06844(9) 0.98539(7) 0.15571(6) 0.0193(3) Uani 1 1 d . U . . .
N1 N 0.1050(3) 0.9802(3) 0.2337(2) 0.0232(8) Uani 1 1 d . U . . .
C1 C -0.0580(4) 1.0113(3) 0.3519(2) 0.0224(8) Uani 1 1 d . U . . .
C2 C -0.1054(4) 0.9502(3) 0.3885(3) 0.0279(10) Uani 1 1 d . U . . .
H2 H -0.0684 0.8966 0.4004 0.033 Uiso 1 1 calc R U . . .
C3 C -0.2070(4) 0.9685(4) 0.4073(3) 0.0367(11) Uani 1 1 d . U . . .
H3 H -0.2400 0.9268 0.4315 0.044 Uiso 1 1 calc R U . . .
C4 C -0.2607(4) 1.0473(4) 0.3911(3) 0.0399(12) Uani 1 1 d . U . . .
H4 H -0.3300 1.0599 0.4056 0.048 Uiso 1 1 calc R U . . .
C5 C -0.2142(4) 1.1080(3) 0.3538(3) 0.0338(11) Uani 1 1 d . U . . .
H5 H -0.2517 1.1613 0.3418 0.041 Uiso 1 1 calc R U . . .
C6 C -0.1135(4) 1.0905(3) 0.3341(3) 0.0256(9) Uani 1 1 d . U . . .
H6 H -0.0813 1.1319 0.3086 0.031 Uiso 1 1 calc R U . . .
C7 C 0.1255(4) 1.0703(3) 0.3583(3) 0.0233(8) Uani 1 1 d . U . . .
C8 C 0.0731(4) 1.1270(3) 0.4143(3) 0.0284(10) Uani 1 1 d . U . . .
H8 H 0.0061 1.1259 0.4323 0.034 Uiso 1 1 calc R U . . .
C9 C 0.1187(5) 1.1853(3) 0.4437(3) 0.0374(12) Uani 1 1 d . U . . .
H9 H 0.0825 1.2248 0.4811 0.045 Uiso 1 1 calc R U . . .
C10 C 0.2157(6) 1.1857(4) 0.4188(4) 0.0582(19) Uani 1 1 d . U . . .
H10 H 0.2473 1.2240 0.4407 0.070 Uiso 1 1 calc R U . . .
C11 C 0.2683(6) 1.1309(5) 0.3621(4) 0.069(2) Uani 1 1 d . U . . .
H11 H 0.3349 1.1331 0.3439 0.083 Uiso 1 1 calc R U . . .
C12 C 0.2231(5) 1.0725(4) 0.3317(4) 0.0462(15) Uani 1 1 d . U . . .
H12 H 0.2590 1.0345 0.2931 0.055 Uiso 1 1 calc R U . . .
C13 C 0.1232(3) 0.8904(3) 0.3631(2) 0.0204(8) Uani 1 1 d . U . . .
C14 C 0.1374(4) 0.8871(3) 0.4371(3) 0.0301(11) Uani 1 1 d . U . . .
H14 H 0.1248 0.9382 0.4658 0.036 Uiso 1 1 calc R U . . .
C15 C 0.1698(4) 0.8097(3) 0.4689(3) 0.0338(12) Uani 1 1 d . U . . .
H15 H 0.1771 0.8075 0.5199 0.041 Uiso 1 1 calc R U . . .
C16 C 0.1919(4) 0.7350(3) 0.4266(3) 0.0339(12) Uani 1 1 d . U . . .
H16 H 0.2147 0.6821 0.4487 0.041 Uiso 1 1 calc R U . . .
C17 C 0.1807(4) 0.7375(3) 0.3531(3) 0.0287(10) Uani 1 1 d . U . . .
H17 H 0.1968 0.6862 0.3244 0.034 Uiso 1 1 calc R U . . .
C18 C 0.1461(4) 0.8146(3) 0.3200(3) 0.0244(9) Uani 1 1 d . U . . .
H18 H 0.1380 0.8161 0.2691 0.029 Uiso 1 1 calc R U . . .
C19 C -0.0633(4) 1.0159(3) 0.1605(2) 0.0220(8) Uani 1 1 d . U . . .
C20 C -0.1080(4) 1.0962(3) 0.1370(3) 0.0265(9) Uani 1 1 d . U . . .
H20 H -0.0686 1.1345 0.1146 0.032 Uiso 1 1 calc R U . . .
C21 C -0.2094(4) 1.1194(3) 0.1465(3) 0.0327(10) Uani 1 1 d . U . . .
H21 H -0.2398 1.1739 0.1310 0.039 Uiso 1 1 calc R U . . .
C22 C -0.2669(4) 1.0638(3) 0.1787(3) 0.0347(11) Uani 1 1 d . U . . .
H22 H -0.3366 1.0801 0.1847 0.042 Uiso 1 1 calc R U . . .
C23 C -0.2237(4) 0.9840(3) 0.2024(3) 0.0342(11) Uani 1 1 d . U . . .
H23 H -0.2638 0.9461 0.2244 0.041 Uiso 1 1 calc R U . . .
C24 C -0.1221(4) 0.9601(3) 0.1937(3) 0.0284(9) Uani 1 1 d . U . . .
H24 H -0.0923 0.9059 0.2103 0.034 Uiso 1 1 calc R U . . .
C25 C 0.1078(4) 0.8840(3) 0.1066(2) 0.0230(8) Uani 1 1 d . U . . .
C26 C 0.0483(4) 0.8534(3) 0.0644(3) 0.0289(10) Uani 1 1 d . U . . .
H26 H -0.0162 0.8847 0.0621 0.035 Uiso 1 1 calc R U . . .
C27 C 0.0828(5) 0.7763(3) 0.0248(3) 0.0361(11) Uani 1 1 d . U . . .
H27 H 0.0415 0.7549 -0.0038 0.043 Uiso 1 1 calc R U . . .
C28 C 0.1765(5) 0.7319(3) 0.0278(3) 0.0404(12) Uani 1 1 d . U . . .
H28 H 0.1999 0.6797 0.0009 0.048 Uiso 1 1 calc R U . . .
C29 C 0.2375(5) 0.7622(4) 0.0695(3) 0.0414(12) Uani 1 1 d . U . . .
H29 H 0.3026 0.7316 0.0706 0.050 Uiso 1 1 calc R U . . .
C30 C 0.2016(4) 0.8391(3) 0.1102(3) 0.0312(10) Uani 1 1 d . U . . .
H30 H 0.2420 0.8599 0.1400 0.037 Uiso 1 1 calc R U . . .
C31 C 0.1253(4) 1.0616(3) 0.0997(3) 0.0219(8) Uani 1 1 d . U . . .
C32 C 0.1614(4) 1.0474(3) 0.0237(3) 0.0312(11) Uani 1 1 d . U . . .
H32 H 0.1551 0.9970 -0.0002 0.037 Uiso 1 1 calc R U . . .
C33 C 0.2065(5) 1.1074(4) -0.0164(3) 0.0397(13) Uani 1 1 d . U . . .
H33 H 0.2311 1.0978 -0.0678 0.048 Uiso 1 1 calc R U . . .
C34 C 0.2157(4) 1.1808(4) 0.0181(3) 0.0380(12) Uani 1 1 d . U . . .
H34 H 0.2472 1.2213 -0.0096 0.046 Uiso 1 1 calc R U . . .
C35 C 0.1795(5) 1.1958(3) 0.0926(4) 0.0398(12) Uani 1 1 d . U . . .
H35 H 0.1845 1.2472 0.1157 0.048 Uiso 1 1 calc R U . . .
C36 C 0.1360(4) 1.1363(3) 0.1335(3) 0.0337(12) Uani 1 1 d . U . . .
H36 H 0.1130 1.1461 0.1851 0.040 Uiso 1 1 calc R U . . .
C101 C 0.6381(5) 0.4620(5) 0.2007(5) 0.0422(9) Uani 0.621(2) 1 d D U P A 1
C102 C 0.6274(6) 0.4356(5) 0.2795(5) 0.0385(9) Uani 0.621(2) 1 d D U P A 1
C103 C 0.7079(7) 0.3724(5) 0.3075(5) 0.0409(10) Uani 0.621(2) 1 d D U P A 1
C104 C 0.7850(6) 0.3293(4) 0.2591(5) 0.0442(11) Uani 0.621(2) 1 d D U P A 1
C105 C 0.7983(5) 0.3543(5) 0.1758(4) 0.0436(11) Uani 0.621(2) 1 d D U P A 1
C106 C 0.7316(5) 0.4190(5) 0.1523(4) 0.0418(12) Uani 0.621(2) 1 d D U P A 1
C107 C 0.6317(5) 0.5507(5) 0.1834(4) 0.0460(12) Uani 0.621(2) 1 d D U P A 1
C108 C 0.6070(6) 0.5069(5) 0.3365(5) 0.0423(11) Uani 0.621(2) 1 d D U P A 1
C109 C 0.7229(8) 0.3967(6) 0.3802(5) 0.0510(12) Uani 0.621(2) 1 d D U P A 1
C110 C 0.8842(7) 0.3084(4) 0.2783(5) 0.0507(11) Uani 0.621(2) 1 d D U P A 1
C111 C 0.9038(5) 0.3457(4) 0.1524(4) 0.0459(11) Uani 0.621(2) 1 d D U P A 1
C112 C 0.7682(6) 0.4780(6) 0.1009(4) 0.0415(11) Uani 0.621(2) 1 d D U P A 1
C113 C 0.7057(6) 0.5636(6) 0.1205(4) 0.0465(12) Uani 0.621(2) 1 d D U P A 1
C114 C 0.6043(5) 0.6164(5) 0.2359(4) 0.0478(12) Uani 0.621(2) 1 d D U P A 1
C115 C 0.5905(5) 0.5919(5) 0.3166(4) 0.0428(11) Uani 0.621(2) 1 d D U P A 1
C116 C 0.6592(7) 0.4813(6) 0.3976(4) 0.0479(11) Uani 0.621(2) 1 d D U P A 1
C117 C 0.8158(9) 0.3755(5) 0.4018(4) 0.0541(9) Uani 0.621(2) 1 d D U P A 1
C118 C 0.8987(8) 0.3307(5) 0.3522(5) 0.0571(12) Uani 0.621(2) 1 d D U P A 1
C119 C 0.9529(6) 0.3177(4) 0.2144(5) 0.0508(12) Uani 0.621(2) 1 d D U P A 1
C120 C 0.9395(6) 0.4037(5) 0.1024(4) 0.0467(11) Uani 0.621(2) 1 d D U P A 1
C121 C 0.8695(6) 0.4727(6) 0.0761(3) 0.0446(11) Uani 0.621(2) 1 d D U P A 1
C122 C 0.9124(7) 0.5486(6) 0.0692(4) 0.0504(11) Uani 0.621(2) 1 d D U P A 1
C123 C 0.7506(7) 0.6340(6) 0.1116(4) 0.0539(12) Uani 0.621(2) 1 d D U P A 1
C124 C 0.6496(6) 0.6932(5) 0.2301(5) 0.0557(12) Uani 0.621(2) 1 d D U P A 1
C125 C 0.6266(5) 0.6544(5) 0.3573(4) 0.0468(11) Uani 0.621(2) 1 d D U P A 1
C126 C 0.6909(8) 0.5393(6) 0.4374(4) 0.0492(11) Uani 0.621(2) 1 d D U P A 1
C127 C 0.8512(9) 0.4410(7) 0.4435(4) 0.0549(12) Uani 0.621(2) 1 d D U P A 1
C128 C 0.9850(9) 0.3640(6) 0.3587(5) 0.0585(13) Uani 0.621(2) 1 d D U P A 1
C129 C 1.0383(6) 0.3500(4) 0.2239(5) 0.0511(12) Uani 0.621(2) 1 d D U P A 1
C130 C 1.0253(5) 0.4366(5) 0.1134(4) 0.0476(11) Uani 0.621(2) 1 d D U P A 1
C131 C 1.0495(6) 0.5998(6) 0.3260(6) 0.0422(9) Uani 0.621(2) 1 d D U P A 1
C132 C 1.0614(6) 0.6236(5) 0.2501(6) 0.0385(9) Uani 0.621(2) 1 d D U P A 1
C133 C 0.9917(6) 0.6907(5) 0.2228(6) 0.0409(10) Uani 0.621(2) 1 d D U P A 1
C134 C 0.9137(6) 0.7346(4) 0.2704(6) 0.0442(11) Uani 0.621(2) 1 d D U P A 1
C135 C 0.9024(6) 0.7101(5) 0.3518(6) 0.0436(11) Uani 0.621(2) 1 d D U P A 1
C136 C 0.9686(6) 0.6470(6) 0.3752(5) 0.0418(12) Uani 0.621(2) 1 d D U P A 1
C137 C 1.0678(7) 0.5149(6) 0.3451(6) 0.0460(12) Uani 0.621(2) 1 d D U P A 1
C138 C 1.0934(6) 0.5561(6) 0.1937(6) 0.0423(11) Uani 0.621(2) 1 d D U P A 1
C139 C 0.9786(7) 0.6682(6) 0.1493(6) 0.0510(12) Uani 0.621(2) 1 d D U P A 1
C140 C 0.8184(6) 0.7564(4) 0.2506(6) 0.0507(11) Uani 0.621(2) 1 d D U P A 1
C141 C 0.7961(6) 0.7201(5) 0.3761(5) 0.0459(11) Uani 0.621(2) 1 d D U P A 1
C142 C 0.9306(7) 0.5850(6) 0.4294(5) 0.0415(11) Uani 0.621(2) 1 d D U P A 1
C143 C 0.9953(8) 0.5031(7) 0.4091(5) 0.0465(12) Uani 0.621(2) 1 d D U P A 1
C144 C 1.0960(6) 0.4492(6) 0.2924(6) 0.0478(12) Uani 0.621(2) 1 d D U P A 1
C145 C 1.1088(5) 0.4718(5) 0.2140(6) 0.0428(11) Uani 0.621(2) 1 d D U P A 1
C146 C 1.0433(7) 0.5827(6) 0.1333(6) 0.0479(11) Uani 0.621(2) 1 d D U P A 1
C147 C 0.8898(8) 0.6875(5) 0.1286(5) 0.0541(9) Uani 0.621(2) 1 d D U P A 1
C148 C 0.8057(7) 0.7324(5) 0.1773(6) 0.0571(12) Uani 0.621(2) 1 d D U P A 1
C149 C 0.7467(6) 0.7471(4) 0.3141(5) 0.0508(12) Uani 0.621(2) 1 d D U P A 1
C150 C 0.7620(7) 0.6612(6) 0.4275(4) 0.0467(11) Uani 0.621(2) 1 d D U P A 1
C151 C 0.8323(8) 0.5934(6) 0.4543(4) 0.0446(11) Uani 0.621(2) 1 d D U P A 1
C152 C 0.7903(8) 0.5158(6) 0.4608(4) 0.0504(11) Uani 0.621(2) 1 d D U P A 1
C153 C 0.9551(9) 0.4312(7) 0.4167(5) 0.0539(12) Uani 0.621(2) 1 d D U P A 1
C154 C 1.0515(7) 0.3720(5) 0.2982(6) 0.0557(12) Uani 0.621(2) 1 d D U P A 1
C155 C 1.0729(5) 0.4098(5) 0.1736(5) 0.0468(11) Uani 0.621(2) 1 d D U P A 1
C156 C 1.0084(6) 0.5268(6) 0.0927(5) 0.0492(11) Uani 0.621(2) 1 d D U P A 1
C157 C 0.8545(8) 0.6249(6) 0.0865(4) 0.0549(12) Uani 0.621(2) 1 d D U P A 1
C158 C 0.7200(7) 0.7028(5) 0.1680(5) 0.0585(13) Uani 0.621(2) 1 d D U P A 1
C159 C 0.6618(5) 0.7153(4) 0.3041(5) 0.0511(12) Uani 0.621(2) 1 d D U P A 1
C160 C 0.6764(7) 0.6280(5) 0.4180(4) 0.0476(11) Uani 0.621(2) 1 d D U P A 1
C201 C 0.6404(6) 0.4778(6) 0.1787(5) 0.0395(12) Uani 0.379(2) 1 d D U P A 2
C202 C 0.6157(6) 0.4456(6) 0.2547(5) 0.0438(14) Uani 0.379(2) 1 d D U P A 2
C203 C 0.6874(7) 0.3767(5) 0.2859(6) 0.0473(19) Uani 0.379(2) 1 d D U P A 2
C204 C 0.7692(7) 0.3344(5) 0.2416(5) 0.0514(17) Uani 0.379(2) 1 d D U P A 2
C205 C 0.7971(6) 0.3653(5) 0.1612(5) 0.0487(17) Uani 0.379(2) 1 d D U P A 2
C206 C 0.7383(6) 0.4347(6) 0.1362(5) 0.0472(18) Uani 0.379(2) 1 d D U P A 2
C207 C 0.6406(6) 0.5670(6) 0.1685(5) 0.0429(17) Uani 0.379(2) 1 d D U P A 2
C208 C 0.5891(6) 0.5120(6) 0.3162(5) 0.0444(17) Uani 0.379(2) 1 d D U P A 2
C209 C 0.6909(9) 0.3936(6) 0.3630(6) 0.0524(17) Uani 0.379(2) 1 d D U P A 2
C210 C 0.8623(7) 0.3069(4) 0.2699(5) 0.0534(16) Uani 0.379(2) 1 d D U P A 2
C211 C 0.9040(6) 0.3533(5) 0.1483(4) 0.0483(16) Uani 0.379(2) 1 d D U P A 2
C212 C 0.7850(7) 0.4952(6) 0.0935(4) 0.0534(19) Uani 0.379(2) 1 d D U P A 2
C213 C 0.7241(7) 0.5811(7) 0.1142(4) 0.0538(19) Uani 0.379(2) 1 d D U P A 2
C214 C 0.6075(6) 0.6287(6) 0.2243(5) 0.0477(17) Uani 0.379(2) 1 d D U P A 2
C215 C 0.5796(5) 0.5983(5) 0.3019(5) 0.0451(16) Uani 0.379(2) 1 d D U P A 2
C216 C 0.6290(8) 0.4788(6) 0.3813(5) 0.0515(17) Uani 0.379(2) 1 d D U P A 2
C217 C 0.7774(9) 0.3660(6) 0.3929(5) 0.0541(9) Uani 0.379(2) 1 d D U P A 2
C218 C 0.8651(9) 0.3218(5) 0.3479(6) 0.0628(17) Uani 0.379(2) 1 d D U P A 2
C219 C 0.9406(6) 0.3179(4) 0.2136(5) 0.0534(17) Uani 0.379(2) 1 d D U P A 2
C220 C 0.9494(6) 0.4129(6) 0.1068(4) 0.0505(16) Uani 0.379(2) 1 d D U P A 2
C221 C 0.8881(7) 0.4868(6) 0.0789(4) 0.0512(16) Uani 0.379(2) 1 d D U P A 2
C222 C 0.9344(8) 0.5599(7) 0.0832(5) 0.0573(17) Uani 0.379(2) 1 d D U P A 2
C223 C 0.7724(8) 0.6488(6) 0.1161(5) 0.0571(18) Uani 0.379(2) 1 d D U P A 2
C224 C 0.6561(6) 0.7023(5) 0.2300(5) 0.0543(17) Uani 0.379(2) 1 d D U P A 2
C225 C 0.6106(6) 0.6545(5) 0.3524(5) 0.0491(16) Uani 0.379(2) 1 d D U P A 2
C226 C 0.6556(8) 0.5309(7) 0.4300(5) 0.0520(16) Uani 0.379(2) 1 d D U P A 2
C227 C 0.8077(10) 0.4253(7) 0.4444(5) 0.0574(17) Uani 0.379(2) 1 d D U P A 2
C228 C 0.9498(10) 0.3494(6) 0.3667(6) 0.0616(17) Uani 0.379(2) 1 d D U P A 2
C229 C 1.0239(6) 0.3444(5) 0.2352(5) 0.0527(17) Uani 0.379(2) 1 d D U P A 2
C230 C 1.0330(6) 0.4398(6) 0.1300(5) 0.0514(16) Uani 0.379(2) 1 d D U P A 2
C231 C 1.0280(7) 0.5811(6) 0.3613(6) 0.0395(12) Uani 0.379(2) 1 d D U P A 2
C232 C 1.0533(6) 0.6105(6) 0.2882(6) 0.0438(14) Uani 0.379(2) 1 d D U P A 2
C233 C 0.9922(7) 0.6825(6) 0.2592(7) 0.0473(19) Uani 0.379(2) 1 d D U P A 2
C234 C 0.9097(7) 0.7258(5) 0.3027(7) 0.0514(17) Uani 0.379(2) 1 d D U P A 2
C235 C 0.8839(7) 0.6952(6) 0.3813(6) 0.0487(17) Uani 0.379(2) 1 d D U P A 2
C236 C 0.9424(7) 0.6276(7) 0.4064(6) 0.0472(18) Uani 0.379(2) 1 d D U P A 2
C237 C 1.0392(8) 0.4949(7) 0.3751(6) 0.0429(17) Uani 0.379(2) 1 d D U P A 2
C238 C 1.0913(6) 0.5470(6) 0.2288(6) 0.0444(17) Uani 0.379(2) 1 d D U P A 2
C239 C 0.9907(8) 0.6673(6) 0.1817(7) 0.0524(17) Uani 0.379(2) 1 d D U P A 2
C240 C 0.8205(7) 0.7539(4) 0.2744(6) 0.0534(16) Uani 0.379(2) 1 d D U P A 2
C241 C 0.7762(7) 0.7086(5) 0.3954(5) 0.0483(16) Uani 0.379(2) 1 d D U P A 2
C242 C 0.8936(8) 0.5639(7) 0.4515(5) 0.0534(19) Uani 0.379(2) 1 d D U P A 2
C243 C 0.9571(9) 0.4816(7) 0.4308(5) 0.0538(19) Uani 0.379(2) 1 d D U P A 2
C244 C 1.0729(7) 0.4332(6) 0.3192(6) 0.0477(17) Uani 0.379(2) 1 d D U P A 2
C245 C 1.0994(6) 0.4615(6) 0.2436(6) 0.0451(16) Uani 0.379(2) 1 d D U P A 2
C246 C 1.0533(7) 0.5811(7) 0.1649(6) 0.0515(17) Uani 0.379(2) 1 d D U P A 2
C247 C 0.9080(8) 0.6927(6) 0.1530(6) 0.0541(9) Uani 0.379(2) 1 d D U P A 2
C248 C 0.8193(8) 0.7372(5) 0.1970(6) 0.0628(17) Uani 0.379(2) 1 d D U P A 2
C249 C 0.7392(6) 0.7432(4) 0.3299(5) 0.0534(17) Uani 0.379(2) 1 d D U P A 2
C250 C 0.7318(8) 0.6480(6) 0.4383(5) 0.0505(16) Uani 0.379(2) 1 d D U P A 2
C251 C 0.7935(9) 0.5753(7) 0.4668(4) 0.0512(16) Uani 0.379(2) 1 d D U P A 2
C252 C 0.7482(9) 0.5006(7) 0.4620(4) 0.0573(17) Uani 0.379(2) 1 d D U P A 2
C253 C 0.9135(10) 0.4122(7) 0.4279(5) 0.0571(18) Uani 0.379(2) 1 d D U P A 2
C254 C 1.0253(8) 0.3589(6) 0.3135(6) 0.0543(17) Uani 0.379(2) 1 d D U P A 2
C255 C 1.0684(6) 0.4058(5) 0.1935(5) 0.0491(16) Uani 0.379(2) 1 d D U P A 2
C256 C 1.0236(7) 0.5313(6) 0.1153(5) 0.0520(16) Uani 0.379(2) 1 d D U P A 2
C257 C 0.8779(8) 0.6366(7) 0.1012(5) 0.0574(17) Uani 0.379(2) 1 d D U P A 2
C258 C 0.7358(7) 0.7134(5) 0.1759(5) 0.0616(17) Uani 0.379(2) 1 d D U P A 2
C259 C 0.6565(6) 0.7171(5) 0.3080(5) 0.0527(17) Uani 0.379(2) 1 d D U P A 2
C260 C 0.6481(7) 0.6207(6) 0.4166(4) 0.0514(16) Uani 0.379(2) 1 d D U P A 2
Mo1 Mo 0.50824(6) 0.39631(8) 0.22138(7) 0.0397(4) Uani 0.621(2) 1 d D U P A 1
C41 C 0.5545(6) 0.2844(5) 0.2599(6) 0.0459(18) Uani 0.621(2) 1 d D U P A 1
O41 O 0.5753(6) 0.2134(4) 0.2816(5) 0.064(2) Uani 0.621(2) 1 d D U P A 1
C42 C 0.5655(6) 0.3317(7) 0.1313(6) 0.058(2) Uani 0.621(2) 1 d D U P A 1
O42 O 0.6025(6) 0.2905(7) 0.0784(5) 0.084(3) Uani 0.621(2) 1 d D U P A 1
C301 C 0.3613(3) 0.4466(4) 0.1718(2) 0.0600(16) Uani 0.621(2) 1 d DG U P A 1
C302 C 0.3679(3) 0.5162(3) 0.2167(2) 0.0516(15) Uani 0.621(2) 1 d DG U P A 1
C303 C 0.3608(3) 0.4892(2) 0.2917(2) 0.0391(14) Uani 0.621(2) 1 d DG U P A 1
C304 C 0.3498(3) 0.4030(3) 0.2932(2) 0.0415(14) Uani 0.621(2) 1 d DG U P A 1
C305 C 0.3500(3) 0.3767(3) 0.2191(3) 0.0537(16) Uani 0.621(2) 1 d DG U P A 1
C306 C 0.3654(5) 0.4470(5) 0.0885(2) 0.101(5) Uani 0.621(2) 1 d DG U P A 1
H30A H 0.3591 0.3910 0.0714 0.152 Uiso 0.621(2) 1 calc R U P A 1
H30B H 0.4284 0.4597 0.0648 0.152 Uiso 0.621(2) 1 calc R U P A 1
H30C H 0.3114 0.4906 0.0751 0.152 Uiso 0.621(2) 1 calc R U P A 1
C307 C 0.3804(5) 0.6035(3) 0.1895(3) 0.062(3) Uani 0.621(2) 1 d DG U P A 1
H30D H 0.3829 0.6396 0.2318 0.092 Uiso 0.621(2) 1 calc R U P A 1
H30E H 0.3247 0.6293 0.1646 0.092 Uiso 0.621(2) 1 calc R U P A 1
H30F H 0.4417 0.5984 0.1543 0.092 Uiso 0.621(2) 1 calc R U P A 1
C308 C 0.3644(5) 0.5428(3) 0.3582(3) 0.043(2) Uani 0.621(2) 1 d DG U P A 1
H30G H 0.3725 0.6000 0.3419 0.064 Uiso 0.621(2) 1 calc R U P A 1
H30H H 0.4200 0.5162 0.3829 0.064 Uiso 0.621(2) 1 calc R U P A 1
H30I H 0.3030 0.5471 0.3931 0.064 Uiso 0.621(2) 1 calc R U P A 1
C309 C 0.3395(5) 0.3488(3) 0.3616(3) 0.056(3) Uani 0.621(2) 1 d DG U P A 1
H30J H 0.3329 0.2918 0.3472 0.084 Uiso 0.621(2) 1 calc R U P A 1
H30K H 0.2809 0.3751 0.3961 0.084 Uiso 0.621(2) 1 calc R U P A 1
H30L H 0.3980 0.3443 0.3858 0.084 Uiso 0.621(2) 1 calc R U P A 1
C310 C 0.3401(5) 0.2896(4) 0.1949(4) 0.091(4) Uani 0.621(2) 1 d DG U P A 1
H31A H 0.3333 0.2532 0.2385 0.137 Uiso 0.621(2) 1 calc R U P A 1
H31B H 0.3988 0.2641 0.1601 0.137 Uiso 0.621(2) 1 calc R U P A 1
H31C H 0.2818 0.2949 0.1704 0.137 Uiso 0.621(2) 1 calc R U P A 1
Mo2 Mo 0.50232(9) 0.42652(8) 0.17879(11) 0.0283(5) Uani 0.379(2) 1 d D U P A 2
C43 C 0.5474(7) 0.3043(6) 0.1833(6) 0.060(4) Uani 0.379(2) 1 d D U P A 2
O43 O 0.5738(11) 0.2301(5) 0.1931(15) 0.125(10) Uani 0.379(2) 1 d D U P A 2
C44 C 0.5651(6) 0.3988(8) 0.0776(5) 0.044(3) Uani 0.379(2) 1 d D U P A 2
O44 O 0.5912(9) 0.3774(10) 0.0155(4) 0.068(4) Uani 0.379(2) 1 d D U P A 2
C311 C 0.3593(3) 0.5028(3) 0.1359(3) 0.0324(17) Uani 0.379(2) 1 d DG U P A 2
C312 C 0.3622(3) 0.5486(3) 0.2013(3) 0.0341(17) Uani 0.379(2) 1 d DG U P A 2
C313 C 0.3509(3) 0.4937(4) 0.2628(3) 0.045(2) Uani 0.379(2) 1 d DG U P A 2
C314 C 0.3410(3) 0.4139(4) 0.2354(4) 0.050(2) Uani 0.379(2) 1 d DG U P A 2
C315 C 0.3462(3) 0.4195(3) 0.1570(4) 0.0427(19) Uani 0.379(2) 1 d DG U P A 2
C316 C 0.3685(6) 0.5366(5) 0.0578(3) 0.041(3) Uani 0.379(2) 1 d DG U P A 2
H31D H 0.3769 0.5958 0.0587 0.062 Uiso 0.379(2) 1 calc R U P A 2
H31E H 0.3089 0.5339 0.0368 0.062 Uiso 0.379(2) 1 calc R U P A 2
H31F H 0.4257 0.5019 0.0271 0.062 Uiso 0.379(2) 1 calc R U P A 2
C317 C 0.3750(6) 0.6398(3) 0.2048(4) 0.031(3) Uani 0.379(2) 1 d DG U P A 2
H31G H 0.3812 0.6631 0.1546 0.047 Uiso 0.379(2) 1 calc R U P A 2
H31H H 0.4345 0.6416 0.2262 0.047 Uiso 0.379(2) 1 calc R U P A 2
H31I H 0.3177 0.6737 0.2360 0.047 Uiso 0.379(2) 1 calc R U P A 2
C318 C 0.3496(6) 0.5163(5) 0.3431(3) 0.046(3) Uani 0.379(2) 1 d DG U P A 2
H31J H 0.3408 0.4670 0.3742 0.069 Uiso 0.379(2) 1 calc R U P A 2
H31K H 0.2951 0.5643 0.3586 0.069 Uiso 0.379(2) 1 calc R U P A 2
H31L H 0.4120 0.5322 0.3488 0.069 Uiso 0.379(2) 1 calc R U P A 2
C319 C 0.3274(6) 0.3367(5) 0.2815(5) 0.073(5) Uani 0.379(2) 1 d DG U P A 2
H31M H 0.3263 0.3499 0.3341 0.110 Uiso 0.379(2) 1 calc R U P A 2
H31N H 0.3819 0.2891 0.2654 0.110 Uiso 0.379(2) 1 calc R U P A 2
H31O H 0.2651 0.3211 0.2752 0.110 Uiso 0.379(2) 1 calc R U P A 2
C320 C 0.3391(6) 0.3493(5) 0.1052(5) 0.073(5) Uani 0.379(2) 1 d DG U P A 2
H32A H 0.3302 0.2984 0.1340 0.109 Uiso 0.379(2) 1 calc R U P A 2
H32B H 0.3996 0.3359 0.0691 0.109 Uiso 0.379(2) 1 calc R U P A 2
H32C H 0.2828 0.3680 0.0789 0.109 Uiso 0.379(2) 1 calc R U P A 2
Cl1 Cl 0.40359(17) 0.81391(17) 0.33258(18) 0.1000(8) Uani 1 1 d . U . . .
Cl2 Cl 0.53254(19) 0.94724(16) 0.36040(18) 0.1017(9) Uani 1 1 d . U . . .
C1S C 0.4456(5) 0.8161(5) 0.4193(6) 0.0784(14) Uani 1 1 d . U . . .
C2S C 0.5022(5) 0.8762(5) 0.4314(6) 0.0829(15) Uani 1 1 d . U . . .
C3S C 0.5367(6) 0.8760(6) 0.4989(6) 0.0844(17) Uani 1 1 d . U . . .
H3S H 0.5774 0.9148 0.5069 0.101 Uiso 1 1 calc R U . . .
C4S C 0.5133(6) 0.8208(6) 0.5545(7) 0.0866(18) Uani 1 1 d . U . . .
H4S H 0.5345 0.8234 0.6014 0.104 Uiso 1 1 calc R U . . .
C5S C 0.4570(5) 0.7600(6) 0.5405(7) 0.0836(17) Uani 1 1 d . U . . .
H5S H 0.4424 0.7196 0.5772 0.100 Uiso 1 1 calc R U . . .
C6S C 0.4240(6) 0.7603(6) 0.4737(7) 0.0853(17) Uani 1 1 d . U . . .
H6S H 0.3850 0.7204 0.4649 0.102 Uiso 1 1 calc R U . . .
C7S C 0.4556(5) -0.0443(4) 0.1226(4) 0.092(2) Uani 1 1 d G U . . .
C8S C 0.5094(5) -0.1256(5) 0.1319(4) 0.101(3) Uani 1 1 d G U . . .
H8S H 0.5424 -0.1375 0.1738 0.122 Uiso 1 1 calc R U . . .
C9S C 0.5147(5) -0.1895(4) 0.0799(5) 0.108(3) Uani 1 1 d G U . . .
H9S H 0.5514 -0.2450 0.0862 0.129 Uiso 1 1 calc R U . . .
C10S C 0.4663(5) -0.1720(4) 0.0185(4) 0.116(3) Uani 1 1 d G U . . .
H10S H 0.4700 -0.2157 -0.0170 0.139 Uiso 1 1 calc R U . . .
C11S C 0.4126(5) -0.0907(5) 0.0093(4) 0.104(3) Uani 1 1 d G U . . .
H11S H 0.3795 -0.0788 -0.0327 0.125 Uiso 1 1 calc R U . . .
C12S C 0.4072(4) -0.0268(4) 0.0613(4) 0.094(3) Uani 1 1 d G U . . .
H12S H 0.3705 0.0287 0.0549 0.113 Uiso 1 1 calc R U . . .
C13S C 0.4549(8) 0.0193(9) 0.1737(8) 0.114(3) Uani 1 1 d . U . . .
N2 N 0.4511(10) 0.0753(9) 0.2173(8) 0.159(5) Uani 1 1 d . U . . .

loop_
_atom_site_aniso_label
_atom_site_aniso_U_11
_atom_site_aniso_U_22
_atom_site_aniso_U_33
_atom_site_aniso_U_23
_atom_site_aniso_U_13
_atom_site_aniso_U_12
P1 0.0262(6) 0.0151(5) 0.0140(5) -0.0020(4) -0.0002(4) -0.0028(4)
P2 0.0291(6) 0.0140(5) 0.0140(5) -0.0018(4) -0.0019(5) -0.0033(5)
N1 0.0265(19) 0.026(2) 0.0147(12) -0.0014(12) -0.0014(12) -0.0010(17)
C1 0.0262(15) 0.0218(19) 0.017(2) -0.0035(16) 0.0014(15) -0.0027(13)
C2 0.0312(19) 0.023(2) 0.028(3) 0.0012(18) 0.000(2) -0.0053(17)
C3 0.033(2) 0.037(2) 0.039(3) 0.000(2) 0.005(2) -0.011(2)
C4 0.024(2) 0.042(3) 0.048(3) -0.010(2) 0.005(2) -0.0011(17)
C5 0.031(2) 0.029(2) 0.037(3) -0.005(2) -0.006(2) 0.0049(18)
C6 0.0310(18) 0.0175(19) 0.027(2) -0.0048(17) -0.0021(19) -0.0030(15)
C7 0.033(2) 0.0170(18) 0.020(2) -0.0002(14) -0.0017(17) -0.0072(17)
C8 0.040(3) 0.026(2) 0.018(2) -0.0050(16) -0.0036(18) -0.0043(19)
C9 0.060(3) 0.024(3) 0.028(3) -0.0067(19) -0.007(2) -0.010(2)
C10 0.074(4) 0.053(4) 0.056(4) -0.024(3) 0.002(3) -0.042(4)
C11 0.061(4) 0.084(5) 0.069(5) -0.038(4) 0.020(3) -0.051(4)
C12 0.042(3) 0.050(4) 0.048(3) -0.025(3) 0.010(3) -0.022(3)
C13 0.025(2) 0.0183(14) 0.0166(16) 0.0009(13) 0.0012(17) -0.0039(15)
C14 0.042(3) 0.027(2) 0.0149(18) -0.0021(15) 0.001(2) 0.003(2)
C15 0.043(3) 0.034(2) 0.018(2) 0.0037(15) 0.001(2) 0.003(2)
C16 0.041(3) 0.026(2) 0.028(2) 0.0066(17) 0.001(2) 0.004(2)
C17 0.034(3) 0.0187(18) 0.031(2) -0.0014(17) -0.002(2) -0.002(2)
C18 0.031(3) 0.0188(17) 0.024(2) -0.0019(14) -0.006(2) -0.0058(19)
C19 0.0300(15) 0.0176(18) 0.019(2) -0.0034(15) -0.0043(16) -0.0052(13)
C20 0.0354(19) 0.0216(19) 0.022(2) 0.0005(17) -0.007(2) -0.0030(17)
C21 0.037(2) 0.028(2) 0.033(3) 0.000(2) -0.012(2) -0.0011(18)
C22 0.031(2) 0.033(2) 0.039(3) -0.009(2) -0.006(2) -0.0038(17)
C23 0.0342(19) 0.029(2) 0.040(3) -0.005(2) 0.000(2) -0.012(2)
C24 0.0344(18) 0.021(2) 0.030(3) -0.0020(18) -0.001(2) -0.0077(17)
C25 0.038(2) 0.0157(16) 0.0131(19) -0.0010(14) 0.0033(17) -0.0058(14)
C26 0.046(3) 0.020(2) 0.022(2) -0.0006(16) -0.005(2) -0.0084(18)
C27 0.064(3) 0.024(2) 0.022(2) -0.0053(18) 0.000(2) -0.016(2)
C28 0.068(3) 0.023(3) 0.024(3) -0.008(2) 0.010(2) -0.005(2)
C29 0.050(3) 0.032(3) 0.032(3) -0.009(2) 0.006(2) 0.008(2)
C30 0.038(2) 0.027(2) 0.023(2) -0.0060(18) 0.004(2) -0.0008(18)
C31 0.027(2) 0.0152(17) 0.0225(17) 0.0018(14) -0.0039(17) -0.0019(16)
C32 0.044(3) 0.035(3) 0.0190(18) 0.0030(17) -0.008(2) -0.018(2)
C33 0.051(4) 0.052(3) 0.022(2) 0.0128(19) -0.008(2) -0.024(3)
C34 0.041(3) 0.034(2) 0.044(2) 0.022(2) -0.012(2) -0.016(2)
C35 0.044(3) 0.021(2) 0.055(3) 0.000(2) -0.002(3) -0.013(2)
C36 0.045(3) 0.020(2) 0.035(2) -0.0066(17) 0.005(2) -0.010(2)
C101 0.0378(17) 0.061(2) 0.0293(19) -0.0101(18) 0.0000(17) -0.0167(15)
C102 0.0348(19) 0.049(2) 0.0337(19) -0.0083(16) 0.0043(16) -0.0204(16)
C103 0.049(2) 0.037(2) 0.045(2) 0.0036(18) -0.0045(15) -0.0306(17)
C104 0.0567(19) 0.021(3) 0.060(2) -0.0022(18) -0.0069(16) -0.0197(19)
C105 0.0485(19) 0.036(3) 0.050(2) -0.019(2) -0.0020(18) -0.0196(18)
C106 0.039(2) 0.057(2) 0.032(2) -0.0122(19) 0.0021(17) -0.0200(16)
C107 0.039(3) 0.064(2) 0.034(2) 0.0001(16) -0.010(2) -0.0069(18)
C108 0.038(3) 0.0583(18) 0.032(2) -0.0123(16) 0.0059(19) -0.0199(19)
C109 0.071(2) 0.056(2) 0.034(2) 0.016(2) -0.005(2) -0.036(2)
C110 0.063(2) 0.014(3) 0.077(2) 0.0065(19) -0.0159(18) -0.007(2)
C111 0.0470(19) 0.031(3) 0.056(2) -0.030(2) 0.0041(17) -0.007(2)
C112 0.047(2) 0.070(2) 0.015(2) -0.0079(18) -0.0076(18) -0.0269(18)
C113 0.046(3) 0.072(2) 0.028(3) 0.010(2) -0.017(2) -0.0164(16)
C114 0.034(3) 0.057(2) 0.050(2) -0.0038(16) -0.015(2) 0.003(2)
C115 0.028(3) 0.0527(19) 0.044(2) -0.0196(18) 0.003(2) -0.003(2)
C116 0.054(3) 0.070(2) 0.024(2) -0.0024(18) 0.006(2) -0.0336(18)
C117 0.085(2) 0.051(2) 0.037(2) 0.0362(15) -0.0208(14) -0.0351(18)
C118 0.081(2) 0.027(3) 0.070(2) 0.0327(19) -0.033(2) -0.013(2)
C119 0.051(2) 0.014(3) 0.082(2) -0.012(2) -0.0076(16) 0.004(2)
C120 0.045(2) 0.061(2) 0.034(3) -0.0300(19) 0.0076(19) -0.0175(17)
C121 0.050(2) 0.075(2) 0.013(3) -0.012(2) 0.0032(17) -0.0280(18)
C122 0.066(3) 0.083(2) 0.011(3) 0.008(2) -0.002(2) -0.0399(17)
C123 0.071(2) 0.062(3) 0.038(3) 0.0285(19) -0.031(2) -0.017(2)
C124 0.052(3) 0.040(3) 0.072(2) 0.010(2) -0.0258(19) 0.010(2)
C125 0.031(3) 0.051(2) 0.053(2) -0.0267(17) 0.0050(19) -0.002(2)
C126 0.053(2) 0.082(2) 0.018(2) -0.0072(19) 0.010(2) -0.036(2)
C127 0.079(3) 0.071(2) 0.026(3) 0.029(2) -0.017(2) -0.0375(19)
C128 0.072(3) 0.044(3) 0.064(2) 0.026(2) -0.0336(19) -0.007(2)
C129 0.039(2) 0.030(3) 0.076(2) -0.0146(19) -0.007(2) 0.011(2)
C130 0.037(2) 0.069(2) 0.034(2) -0.028(2) 0.014(2) -0.016(2)
C131 0.0378(17) 0.061(2) 0.0293(19) -0.0101(18) 0.0000(17) -0.0167(15)
C132 0.0348(19) 0.049(2) 0.0337(19) -0.0083(16) 0.0043(16) -0.0204(16)
C133 0.049(2) 0.037(2) 0.045(2) 0.0036(18) -0.0045(15) -0.0306(17)
C134 0.0567(19) 0.021(3) 0.060(2) -0.0022(18) -0.0069(16) -0.0197(19)
C135 0.0485(19) 0.036(3) 0.050(2) -0.019(2) -0.0020(18) -0.0196(18)
C136 0.039(2) 0.057(2) 0.032(2) -0.0122(19) 0.0021(17) -0.0200(16)
C137 0.039(3) 0.064(2) 0.034(2) 0.0001(16) -0.010(2) -0.0069(18)
C138 0.038(3) 0.0583(18) 0.032(2) -0.0123(16) 0.0059(19) -0.0199(19)
C139 0.071(2) 0.056(2) 0.034(2) 0.016(2) -0.005(2) -0.036(2)
C140 0.063(2) 0.014(3) 0.077(2) 0.0065(19) -0.0159(18) -0.007(2)
C141 0.0470(19) 0.031(3) 0.056(2) -0.030(2) 0.0041(17) -0.007(2)
C142 0.047(2) 0.070(2) 0.015(2) -0.0079(18) -0.0076(18) -0.0269(18)
C143 0.046(3) 0.072(2) 0.028(3) 0.010(2) -0.017(2) -0.0164(16)
C144 0.034(3) 0.057(2) 0.050(2) -0.0038(16) -0.015(2) 0.003(2)
C145 0.028(3) 0.0527(19) 0.044(2) -0.0196(18) 0.003(2) -0.003(2)
C146 0.054(3) 0.070(2) 0.024(2) -0.0024(18) 0.006(2) -0.0336(18)
C147 0.085(2) 0.051(2) 0.037(2) 0.0362(15) -0.0208(14) -0.0351(18)
C148 0.081(2) 0.027(3) 0.070(2) 0.0327(19) -0.033(2) -0.013(2)
C149 0.051(2) 0.014(3) 0.082(2) -0.012(2) -0.0076(16) 0.004(2)
C150 0.045(2) 0.061(2) 0.034(3) -0.0300(19) 0.0076(19) -0.0175(17)
C151 0.050(2) 0.075(2) 0.013(3) -0.012(2) 0.0032(17) -0.0280(18)
C152 0.066(3) 0.083(2) 0.011(3) 0.008(2) -0.002(2) -0.0399(17)
C153 0.071(2) 0.062(3) 0.038(3) 0.0285(19) -0.031(2) -0.017(2)
C154 0.052(3) 0.040(3) 0.072(2) 0.010(2) -0.0258(19) 0.010(2)
C155 0.031(3) 0.051(2) 0.053(2) -0.0267(17) 0.0050(19) -0.002(2)
C156 0.053(2) 0.082(2) 0.018(2) -0.0072(19) 0.010(2) -0.036(2)
C157 0.079(3) 0.071(2) 0.026(3) 0.029(2) -0.017(2) -0.0375(19)
C158 0.072(3) 0.044(3) 0.064(2) 0.026(2) -0.0336(19) -0.007(2)
C159 0.039(2) 0.030(3) 0.076(2) -0.0146(19) -0.007(2) 0.011(2)
C160 0.037(2) 0.069(2) 0.034(2) -0.028(2) 0.014(2) -0.016(2)
C201 0.0321(19) 0.058(3) 0.034(3) -0.009(2) -0.012(2) -0.0177(19)
C202 0.043(3) 0.054(3) 0.039(3) -0.004(2) -0.011(2) -0.017(2)
C203 0.050(3) 0.049(4) 0.051(3) 0.000(3) -0.0169(19) -0.021(3)
C204 0.058(3) 0.026(4) 0.077(3) -0.012(3) -0.010(2) -0.023(3)
C205 0.047(2) 0.045(3) 0.058(3) -0.033(3) -0.008(2) -0.014(2)
C206 0.035(2) 0.067(3) 0.045(4) -0.019(3) -0.008(3) -0.019(2)
C207 0.036(4) 0.060(3) 0.039(3) 0.001(2) -0.019(3) -0.015(2)
C208 0.032(5) 0.064(2) 0.040(3) -0.009(2) -0.001(2) -0.016(3)
C209 0.072(3) 0.055(3) 0.041(3) 0.021(3) -0.013(3) -0.038(3)
C210 0.067(3) 0.006(4) 0.087(2) -0.003(2) -0.014(2) -0.003(3)
C211 0.046(2) 0.037(4) 0.058(3) -0.039(3) -0.002(2) -0.001(3)
C212 0.052(2) 0.092(3) 0.020(4) -0.006(3) -0.005(3) -0.023(3)
C213 0.056(4) 0.079(3) 0.032(4) 0.018(3) -0.017(3) -0.021(2)
C214 0.038(4) 0.051(3) 0.053(3) -0.001(2) -0.025(3) 0.008(3)
C215 0.024(4) 0.057(2) 0.051(3) -0.016(2) -0.004(3) 0.000(3)
C216 0.052(4) 0.076(3) 0.031(3) 0.000(2) 0.003(3) -0.030(2)
C217 0.085(2) 0.051(2) 0.037(2) 0.0362(15) -0.0208(14) -0.0351(18)
C218 0.090(3) 0.025(4) 0.079(3) 0.028(3) -0.026(3) -0.016(3)
C219 0.052(3) 0.018(4) 0.086(3) -0.020(3) -0.013(2) 0.007(3)
C220 0.048(3) 0.071(3) 0.029(4) -0.038(3) 0.009(3) -0.012(2)
C221 0.054(3) 0.091(3) 0.011(4) -0.009(3) 0.004(3) -0.029(3)
C222 0.071(4) 0.093(3) 0.016(4) 0.010(3) -0.002(3) -0.038(2)
C223 0.074(3) 0.076(4) 0.030(4) 0.038(3) -0.023(3) -0.028(3)
C224 0.060(4) 0.028(3) 0.070(3) 0.006(3) -0.026(2) 0.013(3)
C225 0.029(4) 0.057(3) 0.054(3) -0.028(2) 0.003(3) 0.005(3)
C226 0.049(3) 0.090(3) 0.020(3) -0.006(3) 0.013(3) -0.034(3)
C227 0.077(3) 0.080(3) 0.026(4) 0.030(3) -0.016(3) -0.039(3)
C228 0.079(3) 0.041(4) 0.067(3) 0.035(3) -0.033(2) -0.003(3)
C229 0.047(3) 0.030(4) 0.075(3) -0.018(3) -0.015(3) 0.013(3)
C230 0.037(3) 0.078(3) 0.035(3) -0.028(3) 0.013(3) -0.012(3)
C231 0.0321(19) 0.058(3) 0.034(3) -0.009(2) -0.012(2) -0.0177(19)
C232 0.043(3) 0.054(3) 0.039(3) -0.004(2) -0.011(2) -0.017(2)
C233 0.050(3) 0.049(4) 0.051(3) 0.000(3) -0.0169(19) -0.021(3)
C234 0.058(3) 0.026(4) 0.077(3) -0.012(3) -0.010(2) -0.023(3)
C235 0.047(2) 0.045(3) 0.058(3) -0.033(3) -0.008(2) -0.014(2)
C236 0.035(2) 0.067(3) 0.045(4) -0.019(3) -0.008(3) -0.019(2)
C237 0.036(4) 0.060(3) 0.039(3) 0.001(2) -0.019(3) -0.015(2)
C238 0.032(5) 0.064(2) 0.040(3) -0.009(2) -0.001(2) -0.016(3)
C239 0.072(3) 0.055(3) 0.041(3) 0.021(3) -0.013(3) -0.038(3)
C240 0.067(3) 0.006(4) 0.087(2) -0.003(2) -0.014(2) -0.003(3)
C241 0.046(2) 0.037(4) 0.058(3) -0.039(3) -0.002(2) -0.001(3)
C242 0.052(2) 0.092(3) 0.020(4) -0.006(3) -0.005(3) -0.023(3)
C243 0.056(4) 0.079(3) 0.032(4) 0.018(3) -0.017(3) -0.021(2)
C244 0.038(4) 0.051(3) 0.053(3) -0.001(2) -0.025(3) 0.008(3)
C245 0.024(4) 0.057(2) 0.051(3) -0.016(2) -0.004(3) 0.000(3)
C246 0.052(4) 0.076(3) 0.031(3) 0.000(2) 0.003(3) -0.030(2)
C247 0.085(2) 0.051(2) 0.037(2) 0.0362(15) -0.0208(14) -0.0351(18)
C248 0.090(3) 0.025(4) 0.079(3) 0.028(3) -0.026(3) -0.016(3)
C249 0.052(3) 0.018(4) 0.086(3) -0.020(3) -0.013(2) 0.007(3)
C250 0.048(3) 0.071(3) 0.029(4) -0.038(3) 0.009(3) -0.012(2)
C251 0.054(3) 0.091(3) 0.011(4) -0.009(3) 0.004(3) -0.029(3)
C252 0.071(4) 0.093(3) 0.016(4) 0.010(3) -0.002(3) -0.038(2)
C253 0.074(3) 0.076(4) 0.030(4) 0.038(3) -0.023(3) -0.028(3)
C254 0.060(4) 0.028(3) 0.070(3) 0.006(3) -0.026(2) 0.013(3)
C255 0.029(4) 0.057(3) 0.054(3) -0.028(2) 0.003(3) 0.005(3)
C256 0.049(3) 0.090(3) 0.020(3) -0.006(3) 0.013(3) -0.034(3)
C257 0.077(3) 0.080(3) 0.026(4) 0.030(3) -0.016(3) -0.039(3)
C258 0.079(3) 0.041(4) 0.067(3) 0.035(3) -0.033(2) -0.003(3)
C259 0.047(3) 0.030(4) 0.075(3) -0.018(3) -0.015(3) 0.013(3)
C260 0.037(3) 0.078(3) 0.035(3) -0.028(3) 0.013(3) -0.012(3)
Mo1 0.0238(4) 0.0544(7) 0.0363(7) -0.0195(5) 0.0042(4) -0.0021(4)
C41 0.024(3) 0.039(2) 0.068(5) -0.028(3) 0.008(3) -0.0004(19)
O41 0.050(5) 0.045(3) 0.091(7) -0.019(3) -0.001(4) 0.002(4)
C42 0.030(4) 0.088(6) 0.053(4) -0.043(4) 0.007(3) -0.011(3)
O42 0.050(5) 0.132(9) 0.064(5) -0.067(5) 0.007(4) -0.009(5)
C301 0.031(3) 0.100(4) 0.044(3) -0.016(3) -0.004(3) 0.000(3)
C302 0.038(3) 0.067(3) 0.039(3) 0.001(2) 0.004(3) 0.007(2)
C303 0.032(2) 0.040(3) 0.037(3) -0.005(2) 0.002(3) 0.007(2)
C304 0.023(2) 0.045(3) 0.051(3) -0.013(2) 0.005(3) 0.001(3)
C305 0.022(2) 0.072(4) 0.062(3) -0.032(3) 0.003(3) -0.002(3)
C306 0.066(9) 0.178(14) 0.046(3) -0.023(4) -0.016(5) 0.018(10)
C307 0.046(6) 0.079(3) 0.047(6) 0.021(4) 0.004(5) 0.007(4)
C308 0.049(6) 0.030(4) 0.038(3) -0.007(3) 0.009(4) 0.010(4)
C309 0.038(6) 0.049(5) 0.074(4) 0.003(4) 0.012(4) -0.010(5)
C310 0.052(7) 0.099(6) 0.125(10) -0.064(6) -0.004(8) -0.023(7)
Mo2 0.0234(6) 0.0199(6) 0.0403(10) -0.0015(6) -0.0031(5) -0.0024(5)
C43 0.047(6) 0.0220(19) 0.112(11) -0.009(4) -0.024(6) 0.004(2)
O43 0.051(9) 0.018(4) 0.31(3) 0.006(10) -0.029(14) -0.005(6)
C44 0.018(4) 0.061(8) 0.051(3) -0.034(5) -0.006(3) 0.001(4)
O44 0.051(8) 0.093(10) 0.052(5) -0.040(7) -0.007(5) 0.012(7)
C311 0.021(4) 0.028(4) 0.044(4) -0.010(3) -0.002(3) 0.001(3)
C312 0.034(3) 0.029(3) 0.032(3) -0.006(3) 0.008(4) 0.002(2)
C313 0.039(3) 0.045(4) 0.042(3) 0.004(3) 0.014(3) -0.003(4)
C314 0.032(3) 0.043(4) 0.073(5) 0.012(4) 0.004(4) -0.012(4)
C315 0.022(3) 0.035(4) 0.071(5) -0.009(3) -0.002(3) -0.008(4)
C316 0.044(9) 0.037(7) 0.038(4) -0.015(4) -0.016(5) 0.011(6)
C317 0.044(7) 0.026(3) 0.015(5) -0.011(4) 0.004(5) 0.008(3)
C318 0.034(8) 0.056(8) 0.037(3) 0.017(4) 0.009(4) 0.005(6)
C319 0.031(8) 0.054(6) 0.125(12) 0.040(8) 0.009(9) -0.005(8)
C320 0.047(10) 0.050(7) 0.130(11) -0.032(8) -0.026(10) -0.017(9)
Cl1 0.0554(13) 0.0908(17) 0.157(2) -0.0210(17) -0.0193(14) -0.0189(12)
Cl2 0.0759(16) 0.0765(15) 0.150(2) -0.0371(15) 0.0120(15) -0.0280(13)
C1S 0.027(3) 0.054(4) 0.148(4) -0.035(3) -0.002(4) 0.001(3)
C2S 0.032(4) 0.065(4) 0.145(4) -0.043(3) 0.014(4) -0.010(3)
C3S 0.038(4) 0.064(5) 0.146(4) -0.047(3) 0.011(4) -0.014(3)
C4S 0.035(4) 0.072(5) 0.146(5) -0.042(4) 0.010(4) -0.010(3)
C5S 0.031(4) 0.060(4) 0.155(5) -0.025(4) -0.004(4) -0.003(3)
C6S 0.037(4) 0.058(4) 0.159(5) -0.026(4) -0.010(5) -0.005(3)
C7S 0.054(5) 0.091(5) 0.124(7) 0.022(4) 0.004(5) -0.017(4)
C8S 0.066(6) 0.103(5) 0.125(7) 0.034(5) 0.000(5) -0.008(5)
C9S 0.064(6) 0.100(6) 0.147(9) 0.022(5) 0.004(5) -0.004(5)
C10S 0.067(7) 0.112(6) 0.161(9) -0.001(6) -0.010(6) -0.006(6)
C11S 0.069(6) 0.097(6) 0.157(8) 0.031(5) -0.024(6) -0.040(5)
C12S 0.046(5) 0.087(5) 0.152(8) 0.034(4) -0.014(5) -0.024(4)
C13S 0.070(6) 0.127(7) 0.143(9) -0.007(6) 0.026(6) -0.043(6)
N2 0.131(10) 0.162(11) 0.177(12) -0.043(7) 0.038(9) -0.054(9)

loop_
_atom_type_symbol
_atom_type_description
_atom_type_scat_dispersion_real
_atom_type_scat_dispersion_imag
_atom_type_scat_source
C C 0.0033 0.0016 'International Tables Vol C Tables 4.2.6.8 and 6.1.1.4'
H H 0.0000 0.0000 'International Tables Vol C Tables 4.2.6.8 and 6.1.1.4'
N N 0.0061 0.0033 'International Tables Vol C Tables 4.2.6.8 and 6.1.1.4'
O O 0.0106 0.0060 'International Tables Vol C Tables 4.2.6.8 and 6.1.1.4'
P P 0.1023 0.0942 'International Tables Vol C Tables 4.2.6.8 and 6.1.1.4'
Cl Cl 0.1484 0.1585 'International Tables Vol C Tables 4.2.6.8 and 6.1.1.4'
Mo Mo -1.6832 0.6857 'International Tables Vol C Tables 4.2.6.8 and 6.1.1.4'

loop_
_geom_angle_atom_site_label_1
_geom_angle_atom_site_label_2
_geom_angle_atom_site_label_3
_geom_angle
N1 P1 C13 109.2(2)
N1 P1 C7 110.8(2)
C13 P1 C7 106.4(2)
N1 P1 C1 114.7(2)
C13 P1 C1 107.1(2)
C7 P1 C1 108.3(2)
N1 P2 C19 114.2(2)
N1 P2 C31 108.5(2)
C19 P2 C31 108.7(2)
N1 P2 C25 110.9(2)
C19 P2 C25 107.6(2)
C31 P2 C25 106.7(2)
P2 N1 P1 146.1(3)
C2 C1 C6 120.0(5)
C2 C1 P1 121.2(4)
C6 C1 P1 118.7(4)
C3 C2 C1 119.3(5)
C3 C2 H2 120.4
C1 C2 H2 120.4
C2 C3 C4 120.3(5)
C2 C3 H3 119.9
C4 C3 H3 119.9
C5 C4 C3 120.7(5)
C5 C4 H4 119.6
C3 C4 H4 119.6
C6 C5 C4 119.7(5)
C6 C5 H5 120.2
C4 C5 H5 120.2
C5 C6 C1 120.1(5)
C5 C6 H6 120.0
C1 C6 H6 120.0
C12 C7 C8 119.8(5)
C12 C7 P1 117.4(4)
C8 C7 P1 122.7(4)
C9 C8 C7 120.0(5)
C9 C8 H8 120.0
C7 C8 H8 120.0
C10 C9 C8 120.0(5)
C10 C9 H9 120.0
C8 C9 H9 120.0
C9 C10 C11 120.6(6)
C9 C10 H10 119.7
C11 C10 H10 119.7
C10 C11 C12 119.9(6)
C10 C11 H11 120.1
C12 C11 H11 120.1
C7 C12 C11 119.6(5)
C7 C12 H12 120.2
C11 C12 H12 120.2
C14 C13 C18 119.6(4)
C14 C13 P1 121.8(4)
C18 C13 P1 118.6(3)
C15 C14 C13 120.1(5)
C15 C14 H14 120.0
C13 C14 H14 120.0
C14 C15 C16 120.4(5)
C14 C15 H15 119.8
C16 C15 H15 119.8
C17 C16 C15 120.2(5)
C17 C16 H16 119.9
C15 C16 H16 119.9
C16 C17 C18 120.6(5)
C16 C17 H17 119.7
C18 C17 H17 119.7
C17 C18 C13 119.1(4)
C17 C18 H18 120.5
C13 C18 H18 120.5
C20 C19 C24 119.7(5)
C20 C19 P2 121.6(4)
C24 C19 P2 118.6(4)
C21 C20 C19 119.7(5)
C21 C20 H20 120.2
C19 C20 H20 120.2
C20 C21 C22 120.3(5)
C20 C21 H21 119.8
C22 C21 H21 119.8
C21 C22 C23 120.7(5)
C21 C22 H22 119.6
C23 C22 H22 119.6
C24 C23 C22 119.7(5)
C24 C23 H23 120.2
C22 C23 H23 120.2
C23 C24 C19 119.9(5)
C23 C24 H24 120.0
C19 C24 H24 120.0
C30 C25 C26 120.2(4)
C30 C25 P2 117.8(4)
C26 C25 P2 121.9(4)
C25 C26 C27 120.3(5)
C25 C26 H26 119.9
C27 C26 H26 119.9
C28 C27 C26 119.5(5)
C28 C27 H27 120.2
C26 C27 H27 120.2
C27 C28 C29 120.9(5)
C27 C28 H28 119.5
C29 C28 H28 119.5
C28 C29 C30 119.2(6)
C28 C29 H29 120.4
C30 C29 H29 120.4
C25 C30 C29 119.9(5)
C25 C30 H30 120.1
C29 C30 H30 120.1
C36 C31 C32 118.9(5)
C36 C31 P2 118.9(4)
C32 C31 P2 122.1(4)
C33 C32 C31 119.7(5)
C33 C32 H32 120.1
C31 C32 H32 120.1
C34 C33 C32 120.3(5)
C34 C33 H33 119.8
C32 C33 H33 119.8
C35 C34 C33 120.4(5)
C35 C34 H34 119.8
C33 C34 H34 119.8
C36 C35 C34 120.1(5)
C36 C35 H35 120.0
C34 C35 H35 120.0
C35 C36 C31 120.6(5)
C35 C36 H36 119.7
C31 C36 H36 119.7
C107 C101 C102 119.3(6)
C107 C101 C106 103.5(7)
C102 C101 C106 115.5(7)
C107 C101 Mo1 124.7(5)
C102 C101 Mo1 72.6(4)
C106 C101 Mo1 119.7(5)
C101 C102 C103 120.5(6)
C101 C102 C108 115.8(7)
C103 C102 C108 102.4(7)
C101 C102 Mo1 69.5(4)
C103 C102 Mo1 123.2(5)
C108 C102 Mo1 123.9(5)
C104 C103 C109 120.0(9)
C104 C103 C102 120.5(8)
C109 C103 C102 111.3(7)
C103 C104 C110 121.3(8)
C103 C104 C105 120.0(7)
C110 C104 C105 105.6(6)
C106 C105 C111 122.3(7)
C106 C105 C104 119.0(6)
C111 C105 C104 105.9(6)
C105 C106 C112 117.7(6)
C105 C106 C101 123.6(7)
C112 C106 C101 110.7(7)
C114 C107 C101 124.3(7)
C114 C107 C113 115.4(7)
C101 C107 C113 111.9(7)
C115 C108 C116 119.0(7)
C115 C108 C102 122.1(7)
C116 C108 C102 110.3(7)
C117 C109 C103 120.5(8)
C117 C109 C116 121.3(9)
C103 C109 C116 106.6(8)
C119 C110 C118 121.6(8)
C119 C110 C104 108.9(7)
C118 C110 C104 118.6(8)
C120 C111 C119 120.0(6)
C120 C111 C105 119.9(7)
C119 C111 C105 108.6(6)
C121 C112 C106 122.6(7)
C121 C112 C113 118.2(8)
C106 C112 C113 107.0(6)
C123 C113 C107 125.1(7)
C123 C113 C112 117.9(8)
C107 C113 C112 106.1(7)
C107 C114 C124 122.3(7)
C107 C114 C115 117.3(7)
C124 C114 C115 107.7(6)
C108 C115 C125 120.3(7)
C108 C115 C114 120.5(6)
C125 C115 C114 106.6(6)
C126 C116 C108 121.4(8)
C126 C116 C109 119.3(10)
C108 C116 C109 108.7(7)
C109 C117 C118 121.0(9)
C109 C117 C127 118.8(9)
C118 C117 C127 107.5(10)
C117 C118 C128 110.2(9)
C117 C118 C110 118.5(9)
C128 C118 C110 117.8(9)
C110 C119 C129 118.5(7)
C110 C119 C111 110.9(7)
C129 C119 C111 118.9(7)
C111 C120 C130 120.4(7)
C111 C120 C121 118.7(6)
C130 C120 C121 108.2(7)
C112 C121 C120 118.9(7)
C112 C121 C122 121.3(8)
C120 C121 C122 108.4(7)
C157 C122 C156 120.4(9)
C157 C122 C121 119.4(8)
C156 C122 C121 107.7(7)
C113 C123 C157 121.6(8)
C113 C123 C158 118.4(8)
C157 C123 C158 108.5(9)
C158 C124 C159 121.1(7)
C158 C124 C114 120.0(7)
C159 C124 C114 107.5(6)
C160 C125 C159 120.1(7)
C160 C125 C115 119.8(7)
C159 C125 C115 108.6(6)
C116 C126 C160 121.3(8)
C116 C126 C152 119.0(9)
C160 C126 C152 107.2(9)
C152 C127 C153 124.4(11)
C152 C127 C117 118.4(10)
C153 C127 C117 106.0(9)
C154 C128 C118 120.9(9)
C154 C128 C153 120.9(10)
C118 C128 C153 106.7(10)
C155 C129 C119 120.8(7)
C155 C129 C154 108.4(7)
C119 C129 C154 119.0(8)
C155 C130 C120 119.8(7)
C155 C130 C156 120.2(7)
C120 C130 C156 107.7(7)
C137 C131 C132 120.4(8)
C137 C131 C136 110.9(10)
C132 C131 C136 118.0(9)
C131 C132 C133 121.2(8)
C131 C132 C138 118.1(8)
C133 C132 C138 108.7(9)
C134 C133 C132 120.2(10)
C134 C133 C139 120.0(9)
C132 C133 C139 109.2(8)
C133 C134 C140 121.7(10)
C133 C134 C135 118.4(8)
C140 C134 C135 107.6(8)
C136 C135 C141 123.0(10)
C136 C135 C134 119.8(8)
C141 C135 C134 105.4(7)
C135 C136 C131 122.4(10)
C135 C136 C142 117.6(9)
C131 C136 C142 107.3(8)
C131 C137 C144 122.7(10)
C131 C137 C143 108.2(8)
C144 C137 C143 116.9(9)
C145 C138 C146 120.1(8)
C145 C138 C132 120.4(9)
C146 C138 C132 106.7(8)
C147 C139 C133 120.1(9)
C147 C139 C146 121.5(10)
C133 C139 C146 105.1(9)
C134 C140 C149 109.3(8)
C134 C140 C148 117.9(8)
C149 C140 C148 120.5(7)
C150 C141 C149 120.7(7)
C150 C141 C135 118.4(8)
C149 C141 C135 108.5(8)
C151 C142 C143 122.9(10)
C151 C142 C136 121.0(9)
C143 C142 C136 105.0(9)
C153 C143 C142 118.1(11)
C153 C143 C137 121.9(9)
C142 C143 C137 108.6(9)
C137 C144 C145 118.1(9)
C137 C144 C154 122.2(10)
C145 C144 C154 106.8(7)
C138 C145 C155 120.2(9)
C138 C145 C144 120.2(8)
C155 C145 C144 107.5(8)
C156 C146 C138 122.2(8)
C156 C146 C139 116.3(9)
C138 C146 C139 110.3(9)
C139 C147 C148 121.7(10)
C139 C147 C157 120.4(9)
C148 C147 C157 106.6(9)
C158 C148 C147 110.9(9)
C158 C148 C140 119.3(8)
C147 C148 C140 118.6(9)
C159 C149 C141 119.9(7)
C159 C149 C140 119.5(7)
C141 C149 C140 109.1(7)
C141 C150 C160 120.1(7)
C141 C150 C151 119.5(9)
C160 C150 C151 108.3(8)
C142 C151 C150 120.5(10)
C142 C151 C152 118.2(9)
C150 C151 C152 108.3(8)
C127 C152 C151 118.0(11)
C127 C152 C126 123.1(9)
C151 C152 C126 106.6(8)
C143 C153 C127 118.4(9)
C143 C153 C128 119.5(11)
C127 C153 C128 109.6(10)
C128 C154 C129 122.1(9)
C128 C154 C144 118.5(8)
C129 C154 C144 107.6(8)
C130 C155 C129 120.2(7)
C130 C155 C145 119.1(7)
C129 C155 C145 109.6(8)
C146 C156 C122 122.0(9)
C146 C156 C130 118.2(9)
C122 C156 C130 108.0(7)
C122 C157 C123 121.6(9)
C122 C157 C147 119.4(9)
C123 C157 C147 107.3(8)
C124 C158 C148 120.4(8)
C124 C158 C123 118.8(8)
C148 C158 C123 106.6(8)
C149 C159 C124 119.0(7)
C149 C159 C125 119.4(7)
C124 C159 C125 109.7(6)
C125 C160 C126 118.2(7)
C125 C160 C150 119.8(8)
C126 C160 C150 109.6(8)
C207 C201 C202 119.4(6)
C207 C201 C206 103.5(7)
C202 C201 C206 115.4(7)
C207 C201 Mo2 121.2(6)
C202 C201 Mo2 74.0(5)
C206 C201 Mo2 122.2(5)
C201 C202 C203 120.5(6)
C201 C202 C208 115.7(7)
C203 C202 C208 102.4(7)
C201 C202 Mo2 68.3(4)
C203 C202 Mo2 126.6(5)
C208 C202 Mo2 121.2(6)
C204 C203 C209 120.0(9)
C204 C203 C202 120.5(8)
C209 C203 C202 111.3(7)
C203 C204 C210 121.4(8)
C203 C204 C205 120.0(7)
C210 C204 C205 105.6(6)
C206 C205 C211 122.3(7)
C206 C205 C204 119.0(6)
C211 C205 C204 105.9(6)
C205 C206 C212 117.7(7)
C205 C206 C201 123.6(8)
C212 C206 C201 110.7(7)
C214 C207 C201 124.3(7)
C214 C207 C213 115.4(7)
C201 C207 C213 111.9(7)
C215 C208 C216 119.0(7)
C215 C208 C202 122.1(7)
C216 C208 C202 110.3(7)
C217 C209 C203 120.6(8)
C217 C209 C216 121.3(10)
C203 C209 C216 106.6(8)
C219 C210 C218 121.7(8)
C219 C210 C204 108.9(7)
C218 C210 C204 118.5(8)
C220 C211 C219 120.0(6)
C220 C211 C205 119.8(7)
C219 C211 C205 108.6(6)
C221 C212 C206 122.5(7)
C221 C212 C213 118.2(8)
C206 C212 C213 107.0(6)
C223 C213 C207 125.1(7)
C223 C213 C212 117.9(8)
C207 C213 C212 106.1(7)
C207 C214 C224 122.2(7)
C207 C214 C215 117.2(7)
C224 C214 C215 107.7(6)
C208 C215 C225 120.3(8)
C208 C215 C214 120.5(6)
C225 C215 C214 106.6(6)
C226 C216 C208 121.4(8)
C226 C216 C209 119.4(10)
C208 C216 C209 108.7(8)
C209 C217 C218 121.0(9)
C209 C217 C227 118.8(9)
C218 C217 C227 107.4(10)
C217 C218 C228 110.2(9)
C217 C218 C210 118.5(9)
C228 C218 C210 117.8(9)
C210 C219 C229 118.4(7)
C210 C219 C211 110.9(7)
C229 C219 C211 118.9(7)
C211 C220 C230 120.4(7)
C211 C220 C221 118.7(6)
C230 C220 C221 108.2(7)
C212 C221 C220 118.9(7)
C212 C221 C222 121.3(8)
C220 C221 C222 108.4(7)
C257 C222 C256 120.3(9)
C257 C222 C221 119.4(8)
C256 C222 C221 107.7(7)
C213 C223 C257 121.7(8)
C213 C223 C258 118.3(8)
C257 C223 C258 108.5(9)
C258 C224 C259 121.2(8)
C258 C224 C214 120.0(7)
C259 C224 C214 107.5(6)
C260 C225 C259 120.0(7)
C260 C225 C215 119.7(7)
C259 C225 C215 108.6(6)
C216 C226 C260 121.4(8)
C216 C226 C252 119.0(9)
C260 C226 C252 107.1(9)
C252 C227 C253 124.5(11)
C252 C227 C217 118.4(10)
C253 C227 C217 106.1(9)
C254 C228 C218 120.8(9)
C254 C228 C253 120.9(10)
C218 C228 C253 106.7(10)
C255 C229 C219 120.7(7)
C255 C229 C254 108.4(7)
C219 C229 C254 119.1(8)
C255 C230 C220 119.8(7)
C255 C230 C256 120.1(7)
C220 C230 C256 107.7(7)
C237 C231 C232 120.4(8)
C237 C231 C236 110.9(10)
C232 C231 C236 118.0(9)
C231 C232 C233 121.1(8)
C231 C232 C238 118.1(8)
C233 C232 C238 108.7(9)
C234 C233 C232 120.2(10)
C234 C233 C239 119.9(9)
C232 C233 C239 109.2(8)
C233 C234 C240 121.7(10)
C233 C234 C235 118.4(8)
C240 C234 C235 107.5(8)
C236 C235 C241 123.1(10)
C236 C235 C234 119.7(8)
C241 C235 C234 105.5(7)
C235 C236 C231 122.4(10)
C235 C236 C242 117.4(9)
C231 C236 C242 107.3(8)
C231 C237 C244 122.7(10)
C231 C237 C243 108.2(8)
C244 C237 C243 116.8(10)
C245 C238 C246 120.1(8)
C245 C238 C232 120.4(10)
C246 C238 C232 106.7(8)
C247 C239 C233 120.1(9)
C247 C239 C246 121.4(10)
C233 C239 C246 105.1(9)
C234 C240 C249 109.4(8)
C234 C240 C248 117.9(8)
C249 C240 C248 120.5(7)
C250 C241 C249 120.7(7)
C250 C241 C235 118.5(8)
C249 C241 C235 108.5(8)
C251 C242 C243 123.0(10)
C251 C242 C236 121.0(9)
C243 C242 C236 105.0(9)
C253 C243 C242 118.0(11)
C253 C243 C237 121.9(9)
C242 C243 C237 108.6(9)
C237 C244 C245 118.1(9)
C237 C244 C254 122.3(10)
C245 C244 C254 106.9(7)
C238 C245 C255 120.2(9)
C238 C245 C244 120.3(8)
C255 C245 C244 107.5(8)
C256 C246 C238 122.2(8)
C256 C246 C239 116.3(9)
C238 C246 C239 110.3(9)
C239 C247 C248 121.7(10)
C239 C247 C257 120.4(9)
C248 C247 C257 106.6(9)
C258 C248 C247 111.0(9)
C258 C248 C240 119.3(8)
C247 C248 C240 118.6(9)
C259 C249 C241 119.9(7)
C259 C249 C240 119.6(7)
C241 C249 C240 109.1(7)
C241 C250 C260 120.2(7)
C241 C250 C251 119.3(9)
C260 C250 C251 108.4(8)
C242 C251 C250 120.6(10)
C242 C251 C252 118.2(9)
C250 C251 C252 108.2(9)
C227 C252 C251 118.0(11)
C227 C252 C226 123.1(10)
C251 C252 C226 106.7(8)
C243 C253 C227 118.3(9)
C243 C253 C228 119.5(11)
C227 C253 C228 109.6(10)
C228 C254 C229 122.1(9)
C228 C254 C244 118.4(9)
C229 C254 C244 107.5(8)
C230 C255 C229 120.3(7)
C230 C255 C245 119.1(8)
C229 C255 C245 109.6(8)
C246 C256 C222 122.0(9)
C246 C256 C230 118.2(9)
C222 C256 C230 108.0(7)
C222 C257 C223 121.6(9)
C222 C257 C247 119.5(10)
C223 C257 C247 107.3(8)
C224 C258 C248 120.5(8)
C224 C258 C223 118.8(8)
C248 C258 C223 106.6(8)
C249 C259 C224 119.0(7)
C249 C259 C225 119.5(7)
C224 C259 C225 109.7(6)
C225 C260 C226 118.2(7)
C225 C260 C250 119.8(8)
C226 C260 C250 109.6(8)
C42 Mo1 C41 78.2(4)
C42 Mo1 C101 86.6(3)
C41 Mo1 C101 107.2(3)
C42 Mo1 C102 111.3(3)
C41 Mo1 C102 84.3(3)
C101 Mo1 C102 37.9(3)
C42 Mo1 C305 95.4(3)
C41 Mo1 C305 95.1(3)
C101 Mo1 C305 157.5(3)
C102 Mo1 C305 152.5(2)
C42 Mo1 C301 90.7(3)
C41 Mo1 C301 128.4(3)
C101 Mo1 C301 122.4(3)
C102 Mo1 C301 144.7(2)
C305 Mo1 C301 35.33(5)
C42 Mo1 C304 128.6(3)
C41 Mo1 C304 90.7(3)
C101 Mo1 C304 143.7(2)
C102 Mo1 C304 117.3(2)
C305 Mo1 C304 35.17(5)
C301 Mo1 C304 57.85(7)
C42 Mo1 C302 118.6(3)
C41 Mo1 C302 147.1(3)
C101 Mo1 C302 102.1(2)
C102 Mo1 C302 111.5(2)
C305 Mo1 C302 57.32(7)
C301 Mo1 C302 34.1
C304 Mo1 C302 56.46(6)
C42 Mo1 C303 147.1(3)
C41 Mo1 C303 118.5(3)
C101 Mo1 C303 111.8(2)
C102 Mo1 C303 99.0(2)
C305 Mo1 C303 57.17(6)
C301 Mo1 C303 56.52(6)
C304 Mo1 C303 33.9
C302 Mo1 C303 33.3
O41 C41 Mo1 173.7(8)
O42 C42 Mo1 177.4(11)
C305 C301 C302 108.0
C305 C301 C306 126.0
C302 C301 C306 126.0
C305 C301 Mo1 70.18(13)
C302 C301 Mo1 77.01(11)
C306 C301 Mo1 118.66(11)
C303 C302 C301 108.0
C303 C302 C307 126.0
C301 C302 C307 126.0
C303 C302 Mo1 73.74(12)
C301 C302 Mo1 68.93(12)
C307 C302 Mo1 122.96(11)
C302 C303 C304 108.0
C302 C303 C308 126.0
C304 C303 C308 126.0
C302 C303 Mo1 72.94(12)
C304 C303 Mo1 69.30(12)
C308 C303 Mo1 123.38(11)
C303 C304 C305 108.0
C303 C304 C309 126.0
C305 C304 C309 126.0
C303 C304 Mo1 76.84(12)
C305 C304 Mo1 69.59(12)
C309 C304 Mo1 119.36(12)
C301 C305 C304 108.0
C301 C305 C310 126.0
C304 C305 C310 126.0
C301 C305 Mo1 74.49(13)
C304 C305 Mo1 75.24(12)
C310 C305 Mo1 116.37(11)
C301 C306 H30A 109.5
C301 C306 H30B 109.5
H30A C306 H30B 109.5
C301 C306 H30C 109.5
H30A C306 H30C 109.5
H30B C306 H30C 109.5
C302 C307 H30D 109.5
C302 C307 H30E 109.5
H30D C307 H30E 109.5
C302 C307 H30F 109.5
H30D C307 H30F 109.5
H30E C307 H30F 109.5
C303 C308 H30G 109.5
C303 C308 H30H 109.5
H30G C308 H30H 109.5
C303 C308 H30I 109.5
H30G C308 H30I 109.5
H30H C308 H30I 109.5
C304 C309 H30J 109.5
C304 C309 H30K 109.5
H30J C309 H30K 109.5
C304 C309 H30L 109.5
H30J C309 H30L 109.5
H30K C309 H30L 109.5
C305 C310 H31A 109.5
C305 C310 H31B 109.5
H31A C310 H31B 109.5
C305 C310 H31C 109.5
H31A C310 H31C 109.5
H31B C310 H31C 109.5
C44 Mo2 C43 78.1(4)
C44 Mo2 C201 80.2(4)
C43 Mo2 C201 103.4(4)
C44 Mo2 C315 95.1(3)
C43 Mo2 C315 95.3(3)
C201 Mo2 C315 159.3(3)
C44 Mo2 C202 111.6(3)
C43 Mo2 C202 89.4(4)
C201 Mo2 C202 37.7(3)
C315 Mo2 C202 153.3(3)
C44 Mo2 C311 90.6(3)
C43 Mo2 C311 128.6(3)
C201 Mo2 C311 124.1(3)
C315 Mo2 C311 35.33(5)
C202 Mo2 C311 140.1(3)
C44 Mo2 C314 128.3(3)
C43 Mo2 C314 90.7(3)
C201 Mo2 C314 150.7(3)
C315 Mo2 C314 35.17(5)
C202 Mo2 C314 118.7(3)
C311 Mo2 C314 57.85(7)
C44 Mo2 C312 118.7(3)
C43 Mo2 C312 147.1(3)
C201 Mo2 C312 107.2(3)
C315 Mo2 C312 57.33(7)
C202 Mo2 C312 107.5(3)
C311 Mo2 C312 34.1
C314 Mo2 C312 56.46(6)
C44 Mo2 C313 147.0(3)
C43 Mo2 C313 118.4(3)
C201 Mo2 C313 118.8(3)
C315 Mo2 C313 57.17(6)
C202 Mo2 C313 97.6(3)
C311 Mo2 C313 56.53(6)
C314 Mo2 C313 33.9
C312 Mo2 C313 33.3
O43 C43 Mo2 174.0(14)
O44 C44 Mo2 170.3(9)
C312 C311 C315 108.0
C312 C311 C316 126.0
C315 C311 C316 126.0
C312 C311 Mo2 77.01(12)
C315 C311 Mo2 70.20(13)
C316 C311 Mo2 118.64(11)
C311 C312 C313 108.0
C311 C312 C317 126.0
C313 C312 C317 126.0
C311 C312 Mo2 68.93(12)
C313 C312 Mo2 73.75(12)
C317 C312 Mo2 122.94(11)
C312 C313 C314 108.0
C312 C313 C318 126.0
C314 C313 C318 126.0
C312 C313 Mo2 72.92(12)
C314 C313 Mo2 69.31(12)
C318 C313 Mo2 123.39(11)
C315 C314 C313 108.0
C315 C314 C319 126.0
C313 C314 C319 126.0
C315 C314 Mo2 69.58(12)
C313 C314 Mo2 76.82(12)
C319 C314 Mo2 119.38(12)
C311 C315 C314 108.0
C311 C315 C320 126.0
C314 C315 C320 126.0
C311 C315 Mo2 74.47(13)
C314 C315 Mo2 75.25(12)
C320 C315 Mo2 116.38(11)
C311 C316 H31D 109.5
C311 C316 H31E 109.5
H31D C316 H31E 109.5
C311 C316 H31F 109.5
H31D C316 H31F 109.5
H31E C316 H31F 109.5
C312 C317 H31G 109.5
C312 C317 H31H 109.5
H31G C317 H31H 109.5
C312 C317 H31I 109.5
H31G C317 H31I 109.5
H31H C317 H31I 109.5
C313 C318 H31J 109.5
C313 C318 H31K 109.5
H31J C318 H31K 109.5
C313 C318 H31L 109.5
H31J C318 H31L 109.5
H31K C318 H31L 109.5
C314 C319 H31M 109.5
C314 C319 H31N 109.5
H31M C319 H31N 109.5
C314 C319 H31O 109.5
H31M C319 H31O 109.5
H31N C319 H31O 109.5
C315 C320 H32A 109.5
C315 C320 H32B 109.5
H32A C320 H32B 109.5
C315 C320 H32C 109.5
H32A C320 H32C 109.5
H32B C320 H32C 109.5
C6S C1S C2S 120.1(10)
C6S C1S Cl1 120.8(7)
C2S C1S Cl1 119.1(9)
C3S C2S C1S 118.6(10)
C3S C2S Cl2 121.1(7)
C1S C2S Cl2 120.3(9)
C4S C3S C2S 121.4(8)
C4S C3S H3S 119.3
C2S C3S H3S 119.3
C3S C4S C5S 118.8(11)
C3S C4S H4S 120.6
C5S C4S H4S 120.6
C6S C5S C4S 119.3(10)
C6S C5S H5S 120.4
C4S C5S H5S 120.4
C1S C6S C5S 121.8(9)
C1S C6S H6S 119.1
C5S C6S H6S 119.1
C13S C7S C8S 118.8(8)
C13S C7S C12S 121.1(8)
C8S C7S C12S 120.0
C7S C8S C9S 120.0
C7S C8S H8S 120.0
C9S C8S H8S 120.0
C10S C9S C8S 120.0
C10S C9S H9S 120.0
C8S C9S H9S 120.0
C9S C10S C11S 120.0
C9S C10S H10S 120.0
C11S C10S H10S 120.0
C10S C11S C12S 120.0
C10S C11S H11S 120.0
C12S C11S H11S 120.0
C11S C12S C7S 120.0
C11S C12S H12S 120.0
C7S C12S H12S 120.0
N2 C13S C7S 177.7(15)

loop_
_geom_bond_atom_site_label_1
_geom_bond_atom_site_label_2
_geom_bond_distance
P1 N1 1.580(4)
P1 C13 1.799(5)
P1 C7 1.808(5)
P1 C1 1.812(5)
P2 N1 1.578(4)
P2 C19 1.804(5)
P2 C31 1.806(5)
P2 C25 1.811(5)
C1 C2 1.395(7)
C1 C6 1.409(7)
C2 C3 1.387(8)
C2 H2 0.9500
C3 C4 1.388(8)
C3 H3 0.9500
C4 C5 1.386(8)
C4 H4 0.9500
C5 C6 1.377(7)
C5 H5 0.9500
C6 H6 0.9500
C7 C12 1.389(8)
C7 C8 1.393(7)
C8 C9 1.389(7)
C8 H8 0.9500
C9 C10 1.368(9)
C9 H9 0.9500
C10 C11 1.387(10)
C10 H10 0.9500
C11 C12 1.395(8)
C11 H11 0.9500
C12 H12 0.9500
C13 C14 1.390(6)
C13 C18 1.412(6)
C14 C15 1.381(7)
C14 H14 0.9500
C15 C16 1.390(7)
C15 H15 0.9500
C16 C17 1.370(7)
C16 H16 0.9500
C17 C18 1.397(7)
C17 H17 0.9500
C18 H18 0.9500
C19 C20 1.404(7)
C19 C24 1.404(7)
C20 C21 1.382(8)
C20 H20 0.9500
C21 C22 1.382(8)
C21 H21 0.9500
C22 C23 1.392(8)
C22 H22 0.9500
C23 C24 1.386(8)
C23 H23 0.9500
C24 H24 0.9500
C25 C30 1.379(7)
C25 C26 1.380(7)
C26 C27 1.402(7)
C26 H26 0.9500
C27 C28 1.373(9)
C27 H27 0.9500
C28 C29 1.388(9)
C28 H28 0.9500
C29 C30 1.410(7)
C29 H29 0.9500
C30 H30 0.9500
C31 C36 1.400(7)
C31 C32 1.404(7)
C32 C33 1.389(7)
C32 H32 0.9500
C33 C34 1.381(8)
C33 H33 0.9500
C34 C35 1.380(9)
C34 H34 0.9500
C35 C36 1.380(8)
C35 H35 0.9500
C36 H36 0.9500
C101 C107 1.437(11)
C101 C102 1.483(11)
C101 C106 1.508(10)
C101 Mo1 2.261(7)
C102 C103 1.504(12)
C102 C108 1.510(10)
C102 Mo1 2.303(8)
C103 C104 1.361(10)
C103 C109 1.445(12)
C104 C110 1.461(12)
C104 C105 1.554(11)
C105 C106 1.362(10)
C105 C111 1.456(9)
C106 C112 1.431(11)
C107 C114 1.390(10)
C107 C113 1.464(11)
C108 C115 1.385(10)
C108 C116 1.435(12)
C109 C117 1.394(14)
C109 C116 1.477(12)
C110 C119 1.418(11)
C110 C118 1.452(12)
C111 C120 1.400(10)
C111 C119 1.431(10)
C112 C121 1.409(11)
C112 C113 1.489(11)
C113 C123 1.393(12)
C114 C124 1.488(11)
C114 C115 1.506(10)
C115 C125 1.467(9)
C116 C126 1.369(12)
C117 C118 1.432(13)
C117 C127 1.509(14)
C118 C128 1.438(15)
C119 C129 1.431(10)
C120 C130 1.449(10)
C120 C121 1.451(10)
C121 C122 1.456(12)
C122 C157 1.339(12)
C122 C156 1.451(13)
C123 C157 1.437(13)
C123 C158 1.473(12)
C124 C158 1.409(11)
C124 C159 1.445(10)
C125 C160 1.411(11)
C125 C159 1.464(10)
C126 C160 1.440(12)
C126 C152 1.495(14)
C127 C152 1.336(13)
C127 C153 1.442(15)
C128 C154 1.351(14)
C128 C153 1.474(13)
C129 C155 1.418(11)
C129 C154 1.453(11)
C130 C155 1.387(11)
C130 C156 1.469(11)
C131 C137 1.382(13)
C131 C132 1.420(12)
C131 C136 1.425(12)
C132 C133 1.438(13)
C132 C138 1.460(11)
C133 C134 1.366(12)
C133 C139 1.440(13)
C134 C140 1.414(11)
C134 C135 1.518(13)
C135 C136 1.341(12)
C135 C141 1.467(12)
C136 C142 1.502(13)
C137 C144 1.392(11)
C137 C143 1.461(14)
C138 C145 1.377(12)
C138 C146 1.409(13)
C139 C147 1.333(13)
C139 C146 1.490(13)
C140 C149 1.438(11)
C140 C148 1.442(13)
C141 C150 1.416(12)
C141 C149 1.430(11)
C142 C151 1.365(13)
C142 C143 1.456(13)
C143 C153 1.376(15)
C144 C145 1.459(13)
C144 C154 1.488(13)
C145 C155 1.457(10)
C146 C156 1.378(12)
C147 C148 1.434(12)
C147 C157 1.477(14)
C148 C158 1.412(12)
C149 C159 1.423(10)
C150 C160 1.443(12)
C150 C151 1.446(12)
C151 C152 1.473(14)
C201 C207 1.437(11)
C201 C202 1.483(11)
C201 C206 1.508(10)
C201 Mo2 2.251(8)
C202 C203 1.504(12)
C202 C208 1.510(10)
C202 Mo2 2.329(9)
C203 C204 1.361(10)
C203 C209 1.445(12)
C204 C210 1.461(12)
C204 C205 1.554(11)
C205 C206 1.362(10)
C205 C211 1.456(9)
C206 C212 1.430(11)
C207 C214 1.390(10)
C207 C213 1.464(11)
C208 C215 1.385(10)
C208 C216 1.435(13)
C209 C217 1.394(14)
C209 C216 1.477(12)
C210 C219 1.418(11)
C210 C218 1.452(12)
C211 C220 1.400(10)
C211 C219 1.431(10)
C212 C221 1.409(11)
C212 C213 1.489(11)
C213 C223 1.393(12)
C214 C224 1.488(11)
C214 C215 1.506(10)
C215 C225 1.467(9)
C216 C226 1.369(12)
C217 C218 1.432(13)
C217 C227 1.509(14)
C218 C228 1.438(15)
C219 C229 1.431(10)
C220 C230 1.449(10)
C220 C221 1.451(11)
C221 C222 1.456(12)
C222 C257 1.339(12)
C222 C256 1.451(13)
C223 C257 1.437(13)
C223 C258 1.473(12)
C224 C258 1.409(11)
C224 C259 1.444(10)
C225 C260 1.412(11)
C225 C259 1.464(10)
C226 C260 1.440(12)
C226 C252 1.495(14)
C227 C252 1.336(13)
C227 C253 1.442(15)
C228 C254 1.351(14)
C228 C253 1.474(13)
C229 C255 1.418(11)
C229 C254 1.453(11)
C230 C255 1.387(11)
C230 C256 1.469(11)
C231 C237 1.381(13)
C231 C232 1.420(13)
C231 C236 1.425(12)
C232 C233 1.438(13)
C232 C238 1.460(11)
C233 C234 1.366(12)
C233 C239 1.440(13)
C234 C240 1.414(11)
C234 C235 1.518(14)
C235 C236 1.341(12)
C235 C241 1.466(12)
C236 C242 1.502(14)
C237 C244 1.391(11)
C237 C243 1.461(14)
C238 C245 1.377(12)
C238 C246 1.409(13)
C239 C247 1.333(13)
C239 C246 1.490(13)
C240 C249 1.438(11)
C240 C248 1.442(13)
C241 C250 1.416(12)
C241 C249 1.430(11)
C242 C251 1.365(13)
C242 C243 1.456(13)
C243 C253 1.376(15)
C244 C245 1.459(13)
C244 C254 1.488(13)
C245 C255 1.457(10)
C246 C256 1.378(12)
C247 C248 1.434(12)
C247 C257 1.477(14)
C248 C258 1.412(12)
C249 C259 1.423(10)
C250 C260 1.443(12)
C250 C251 1.446(12)
C251 C252 1.474(14)
Mo1 C42 1.931(8)
Mo1 C41 1.938(9)
Mo1 C305 2.310(4)
Mo1 C301 2.366(4)
Mo1 C304 2.384(3)
Mo1 C302 2.471(3)
Mo1 C303 2.481(3)
C41 O41 1.192(11)
C42 O42 1.167(10)
C301 C305 1.4200
C301 C302 1.4200
C301 C306 1.5095
C302 C303 1.4200
C302 C307 1.5095
C303 C304 1.4200
C303 C308 1.5095
C304 C305 1.4200
C304 C309 1.5095
C305 C310 1.5095
C306 H30A 0.9800
C306 H30B 0.9800
C306 H30C 0.9800
C307 H30D 0.9800
C307 H30E 0.9800
C307 H30F 0.9800
C308 H30G 0.9800
C308 H30H 0.9800
C308 H30I 0.9800
C309 H30J 0.9800
C309 H30K 0.9800
C309 H30L 0.9800
C310 H31A 0.9800
C310 H31B 0.9800
C310 H31C 0.9800
Mo2 C44 1.933(8)
Mo2 C43 1.937(9)
Mo2 C315 2.310(4)
Mo2 C311 2.366(4)
Mo2 C314 2.384(4)
Mo2 C312 2.471(3)
Mo2 C313 2.481(3)
C43 O43 1.191(11)
C44 O44 1.169(10)
C311 C312 1.4200
C311 C315 1.4200
C311 C316 1.5095
C312 C313 1.4200
C312 C317 1.5095
C313 C314 1.4200
C313 C318 1.5095
C314 C315 1.4200
C314 C319 1.5095
C315 C320 1.5095
C316 H31D 0.9800
C316 H31E 0.9800
C316 H31F 0.9800
C317 H31G 0.9800
C317 H31H 0.9800
C317 H31I 0.9800
C318 H31J 0.9800
C318 H31K 0.9800
C318 H31L 0.9800
C319 H31M 0.9800
C319 H31N 0.9800
C319 H31O 0.9800
C320 H32A 0.9800
C320 H32B 0.9800
C320 H32C 0.9800
Cl1 C1S 1.772(11)
Cl2 C2S 1.766(11)
C1S C6S 1.363(14)
C1S C2S 1.404(11)
C2S C3S 1.389(14)
C3S C4S 1.376(14)
C3S H3S 0.9500
C4S C5S 1.420(11)
C4S H4S 0.9500
C5S C6S 1.366(14)
C5S H5S 0.9500
C6S H6S 0.9500
C7S C13S 1.389(15)
C7S C8S 1.3900
C7S C12S 1.3900
C8S C9S 1.3900
C8S H8S 0.9500
C9S C10S 1.3900
C9S H9S 0.9500
C10S C11S 1.3900
C10S H10S 0.9500
C11S C12S 1.3900
C11S H11S 0.9500
C12S H12S 0.9500
C13S N2 1.196(16)
